data_7111505
loop_
_publ_author_name
'Chambrier, Isabelle'
'Hughes, David L.'
'Swarts, Jannie C.'
'Isare, Benjamin'
'Cook, Michael J.'

_publ_section_title
;
 First example of a di-cadmium tris-phthalocyanine triple-decker sandwich
 complex
;
_journal_issue 33
_journal_name_full 'Chemical Communications'
_journal_page_first 3504
_journal_page_last 3506
_journal_paper_doi 10.1039/b606416g
_journal_year 2006
_chemical_formula_moiety 'C240 H336 Cd2 N24'
_chemical_formula_structural '[Cd2 (octahexyl-phthalocyanine)3]'
_chemical_formula_sum 'C240 H336 Cd2 N24'
_chemical_formula_weight 3782.12
_chemical_name_common 'Compound 3'
_chemical_name_systematic
;
?
;
_space_group_IT_number 2
_symmetry_cell_setting triclinic
_symmetry_space_group_name_Hall '-P 1'
_symmetry_space_group_name_H-M 'P -1'
_atom_sites_solution_hydrogens geom
_atom_sites_solution_primary direct
_atom_sites_solution_secondary difmap
_audit_creation_method SHELXL-97
_cell_angle_alpha 108.83(3)
_cell_angle_beta 105.91(3)
_cell_angle_gamma 101.51(3)
_cell_formula_units_Z 1
_cell_length_a 13.081(3)
_cell_length_b 20.240(4)
_cell_length_c 22.548(5)
_cell_measurement_temperature 140(1)
_cell_volume 5155(3)
_computing_cell_refinement 'DENZO/CELL (Otwinowski and Minor, 1985)'
_computing_data_collection 'MSC R-Axis-II control software'
_computing_data_reduction 'DENZO, SCALEPACK (Otwinowski and Minor, 1985)'
_computing_molecular_graphics 'ORTEP (Johnson, 1971)'
_computing_publication_material 'SHELXL (Sheldrick, 1997)'
_computing_structure_refinement 'SHELXL (Sheldrick, 1997)'
_computing_structure_solution 'SHELXS (Sheldrick, 1997)'
_diffrn_ambient_temperature 140(1)
_diffrn_measured_fraction_theta_full 0.843
_diffrn_measured_fraction_theta_max 0.843
_diffrn_measurement_device 'Rigaku R-Axis-IIc'
_diffrn_measurement_method 'image-plate oscillation photos'
_diffrn_radiation_monochromator graphite
_diffrn_radiation_source 'rotating anode'
_diffrn_radiation_type Mo-K\a
_diffrn_radiation_wavelength 0.71073
_diffrn_reflns_av_R_equivalents 0.0761
_diffrn_reflns_av_sigmaI/netI 0.1327
_diffrn_reflns_limit_h_max 15
_diffrn_reflns_limit_h_min -15
_diffrn_reflns_limit_k_max 24
_diffrn_reflns_limit_k_min -24
_diffrn_reflns_limit_l_max 27
_diffrn_reflns_limit_l_min -27
_diffrn_reflns_number 24748
_diffrn_reflns_theta_full 25.35
_diffrn_reflns_theta_max 25.35
_diffrn_reflns_theta_min 1.71
_diffrn_standards_decay_% 0
_exptl_absorpt_coefficient_mu 0.268
_exptl_absorpt_correction_type none
_exptl_crystal_colour black
_exptl_crystal_density_diffrn 1.218
_exptl_crystal_density_method 'not measured'
_exptl_crystal_description 'needle prism'
_exptl_crystal_F_000 2040
_exptl_crystal_size_max 0.7
_exptl_crystal_size_mid 0.12
_exptl_crystal_size_min 0.12
_refine_diff_density_max 0.477
_refine_diff_density_min -0.746
_refine_diff_density_rms 0.064
_refine_ls_extinction_method none
_refine_ls_goodness_of_fit_ref 0.903
_refine_ls_hydrogen_treatment constr
_refine_ls_matrix_type full
_refine_ls_number_parameters 1198
_refine_ls_number_reflns 15926
_refine_ls_number_restraints 0
_refine_ls_restrained_S_all 0.903
_refine_ls_R_factor_all 0.0991
_refine_ls_R_factor_gt 0.0525
_refine_ls_shift/su_max 0.001
_refine_ls_shift/su_mean 0.000
_refine_ls_structure_factor_coef Fsqd
_refine_ls_weighting_details 'calc w=1/[\s^2^(Fo^2^)+(0.0436P)^2^+0.0000P] where P=(Fo^2^+2Fc^2^)/3'
_refine_ls_weighting_scheme calc
_refine_ls_wR_factor_gt 0.1105
_refine_ls_wR_factor_ref 0.1201
_reflns_number_gt 9586
_reflns_number_total 15926
_reflns_threshold_expression I>2sigma(I)
_cod_data_source_file b606416gsup1.cif
_cod_data_source_block isabf3
_cod_depositor_comments
;
The following automatic conversions were performed:

'_symmetry_cell_setting' value 'Triclinic' changed to 'triclinic'
according to /home/saulius/struct/CIF-dictionaries/cif_core.dic
dictionary named 'cif_core.dic' version 2.4.2 from 2011-04-26.

Automatic conversion script
Id: cif_fix_values 1891 2012-01-12 08:04:46Z andrius 
;
_cod_original_cell_volume 5154.7(18)
_cod_database_code 7111505

loop_
_symmetry_equiv_pos_as_xyz
'x, y, z'
'-x, -y, -z'

loop_
_atom_site_label
_atom_site_type_symbol
_atom_site_fract_x
_atom_site_fract_y
_atom_site_fract_z
_atom_site_U_iso_or_equiv
_atom_site_adp_type
_atom_site_occupancy
_atom_site_symmetry_multiplicity
_atom_site_calc_flag
_atom_site_refinement_flags
Cd Cd 0.13460(2) 0.053962(16) 0.016568(13) 0.03043(10) Uani 1 1 d .
N1 N 0.1577(2) 0.16559(16) 0.00447(13) 0.0281(7) Uani 1 1 d .
C2 C 0.1532(3) 0.2279(2) 0.05036(18) 0.0268(9) Uani 1 1 d .
C3 C 0.1187(3) 0.2761(2) 0.01698(17) 0.0295(9) Uani 1 1 d .
C4 C 0.1010(3) 0.3442(2) 0.04144(18) 0.0309(9) Uani 1 1 d .
C5 C 0.0748(3) 0.3754(2) -0.00539(18) 0.0350(10) Uani 1 1 d .
H5 H 0.0606 0.4201 0.0078 0.042 Uiso 1 1 calc R
C6 C 0.0693(3) 0.3422(2) -0.07068(18) 0.0331(10) Uani 1 1 d .
H6 H 0.0524 0.3658 -0.0995 0.040 Uiso 1 1 calc R
C7 C 0.0881(3) 0.2749(2) -0.09528(17) 0.0331(10) Uani 1 1 d .
C8 C 0.1116(3) 0.2418(2) -0.04987(18) 0.0301(9) Uani 1 1 d .
C9 C 0.1352(3) 0.1719(2) -0.05608(17) 0.0285(9) Uani 1 1 d .
N10 N 0.1404(3) 0.12573(17) -0.11270(14) 0.0313(8) Uani 1 1 d .
N11 N 0.2079(2) 0.04136(17) -0.06878(14) 0.0295(7) Uani 1 1 d .
C12 C 0.1737(3) 0.0659(2) -0.11807(17) 0.0308(9) Uani 1 1 d .
C13 C 0.1882(3) 0.0213(2) -0.17971(17) 0.0298(9) Uani 1 1 d .
C14 C 0.1662(3) 0.0255(2) -0.24266(18) 0.0332(10) Uani 1 1 d .
C15 C 0.1909(3) -0.0269(2) -0.28902(18) 0.0356(10) Uani 1 1 d .
H15 H 0.1757 -0.0277 -0.3321 0.043 Uiso 1 1 calc R
C16 C 0.2372(3) -0.0781(2) -0.27410(18) 0.0372(10) Uani 1 1 d .
H16 H 0.2521 -0.1116 -0.3074 0.045 Uiso 1 1 calc R
C17 C 0.2625(3) -0.0815(2) -0.21095(18) 0.0331(10) Uani 1 1 d .
C18 C 0.2352(3) -0.0298(2) -0.16428(17) 0.0311(9) Uani 1 1 d .
C19 C 0.2489(3) -0.0139(2) -0.09287(18) 0.0295(9) Uani 1 1 d .
N20 N 0.3036(3) -0.04727(17) -0.05844(14) 0.0330(8) Uani 1 1 d .
N21 N 0.2959(3) 0.02070(16) 0.05010(14) 0.0302(8) Uani 1 1 d .
C22 C 0.3282(3) -0.0295(2) 0.00755(18) 0.0322(9) Uani 1 1 d .
C23 C 0.4009(3) -0.0604(2) 0.04517(17) 0.0299(9) Uani 1 1 d .
C24 C 0.4585(3) -0.1105(2) 0.02451(18) 0.0331(10) Uani 1 1 d .
C25 C 0.5210(3) -0.1268(2) 0.07598(19) 0.0370(10) Uani 1 1 d .
H25 H 0.5611 -0.1592 0.0658 0.044 Uiso 1 1 calc R
C26 C 0.5252(3) -0.0962(2) 0.14177(19) 0.0375(10) Uani 1 1 d .
H26 H 0.5662 -0.1105 0.1734 0.045 Uiso 1 1 calc R
C27 C 0.4716(3) -0.0455(2) 0.16291(18) 0.0305(9) Uani 1 1 d .
C28 C 0.4100(3) -0.0274(2) 0.11226(17) 0.0298(9) Uani 1 1 d .
C29 C 0.3469(3) 0.0256(2) 0.11354(18) 0.0283(9) Uani 1 1 d .
N30 N 0.3487(2) 0.07420(17) 0.17110(14) 0.0313(8) Uani 1 1 d .
N31 N 0.2481(2) 0.14515(16) 0.12320(14) 0.0290(7) Uani 1 1 d .
C32 C 0.3066(3) 0.1297(2) 0.17535(17) 0.0293(9) Uani 1 1 d .
C33 C 0.3257(3) 0.1884(2) 0.24060(18) 0.0298(9) Uani 1 1 d .
C34 C 0.3774(3) 0.1969(2) 0.30728(18) 0.0321(10) Uani 1 1 d .
C35 C 0.3769(3) 0.2597(2) 0.35632(18) 0.0325(10) Uani 1 1 d .
H35 H 0.4085 0.2674 0.4013 0.039 Uiso 1 1 calc R
C36 C 0.3317(3) 0.3109(2) 0.34141(18) 0.0328(10) Uani 1 1 d .
H36 H 0.3331 0.3513 0.3766 0.039 Uiso 1 1 calc R
C37 C 0.2838(3) 0.3046(2) 0.27554(18) 0.0298(9) Uani 1 1 d .
C38 C 0.2799(3) 0.2409(2) 0.22482(17) 0.0302(9) Uani 1 1 d .
C39 C 0.2315(3) 0.2113(2) 0.15014(17) 0.0289(9) Uani 1 1 d .
N40 N 0.1852(2) 0.24841(16) 0.11714(14) 0.0283(7) Uani 1 1 d .
C41 C 0.1076(3) 0.3816(2) 0.11284(18) 0.0337(10) Uani 1 1 d .
H41A H 0.1848 0.3963 0.1427 0.040 Uiso 1 1 calc R
H41B H 0.0637 0.3456 0.1236 0.040 Uiso 1 1 calc R
C42 C 0.0677(3) 0.4488(2) 0.12844(18) 0.0367(10) Uani 1 1 d .
H42A H 0.1160 0.4872 0.1224 0.044 Uiso 1 1 calc R
H42B H -0.0075 0.4358 0.0965 0.044 Uiso 1 1 calc R
C43 C 0.0669(3) 0.4789(2) 0.19880(18) 0.0400(11) Uani 1 1 d .
H43A H 0.1436 0.4993 0.2306 0.048 Uiso 1 1 calc R
H43B H 0.0289 0.4387 0.2074 0.048 Uiso 1 1 calc R
C44 C 0.0101(4) 0.5380(2) 0.21153(19) 0.0461(12) Uani 1 1 d .
H44A H 0.0477 0.5780 0.2024 0.055 Uiso 1 1 calc R
H44B H -0.0667 0.5174 0.1798 0.055 Uiso 1 1 calc R
C45 C 0.0092(4) 0.5693(3) 0.2818(2) 0.0605(14) Uani 1 1 d .
H45A H -0.0297 0.5297 0.2907 0.073 Uiso 1 1 calc R
H45B H 0.0858 0.5894 0.3136 0.073 Uiso 1 1 calc R
C46 C -0.0457(5) 0.6284(3) 0.2935(2) 0.091(2) Uani 1 1 d .
H46A H -0.0447 0.6449 0.3387 0.136 Uiso 1 1 calc R
H46B H -0.1219 0.6091 0.2624 0.136 Uiso 1 1 calc R
H46C H -0.0057 0.6690 0.2869 0.136 Uiso 1 1 calc R
C71 C 0.0886(3) 0.2457(2) -0.16590(17) 0.0326(10) Uani 1 1 d .
H71A H 0.0258 0.2518 -0.1960 0.039 Uiso 1 1 calc R
H71B H 0.0792 0.1935 -0.1807 0.039 Uiso 1 1 calc R
C72 C 0.1972(3) 0.2851(2) -0.16995(18) 0.0345(10) Uani 1 1 d .
H72A H 0.2047 0.3370 -0.1564 0.041 Uiso 1 1 calc R
H72B H 0.1919 0.2659 -0.2164 0.041 Uiso 1 1 calc R
C73 C 0.3029(3) 0.2774(2) -0.12629(19) 0.0402(11) Uani 1 1 d .
H73A H 0.3033 0.2907 -0.0808 0.048 Uiso 1 1 calc R
H73B H 0.2998 0.2262 -0.1435 0.048 Uiso 1 1 calc R
C74 C 0.4113(3) 0.3242(2) -0.12373(19) 0.0433(11) Uani 1 1 d .
H74A H 0.4729 0.3120 -0.0991 0.052 Uiso 1 1 calc R
H74B H 0.4212 0.3754 -0.0985 0.052 Uiso 1 1 calc R
C75 C 0.4187(4) 0.3157(2) -0.1920(2) 0.0476(12) Uani 1 1 d .
H75A H 0.4888 0.3500 -0.1849 0.057 Uiso 1 1 calc R
H75B H 0.3581 0.3287 -0.2166 0.057 Uiso 1 1 calc R
C76 C 0.4123(4) 0.2378(2) -0.2346(2) 0.0564(13) Uani 1 1 d .
H76A H 0.4161 0.2356 -0.2771 0.085 Uiso 1 1 calc R
H76B H 0.3430 0.2036 -0.2420 0.085 Uiso 1 1 calc R
H76C H 0.4739 0.2253 -0.2113 0.085 Uiso 1 1 calc R
C141 C 0.1147(3) 0.0791(2) -0.26197(17) 0.0360(10) Uani 1 1 d .
H14A H 0.1672 0.1283 -0.2349 0.043 Uiso 1 1 calc R
H14B H 0.0482 0.0770 -0.2505 0.043 Uiso 1 1 calc R
C142 C 0.0820(3) 0.0673(2) -0.33598(18) 0.0404(11) Uani 1 1 d .
H14C H 0.1494 0.0743 -0.3466 0.049 Uiso 1 1 calc R
H14D H 0.0346 0.0168 -0.3636 0.049 Uiso 1 1 calc R
C143 C 0.0207(3) 0.1184(2) -0.35434(18) 0.0421(11) Uani 1 1 d .
H14E H 0.0712 0.1686 -0.3317 0.051 Uiso 1 1 calc R
H14F H -0.0416 0.1163 -0.3388 0.051 Uiso 1 1 calc R
C144 C -0.0229(4) 0.0974(2) -0.43001(19) 0.0463(12) Uani 1 1 d .
H14G H 0.0406 0.1021 -0.4444 0.056 Uiso 1 1 calc R
H14H H -0.0684 0.0460 -0.4521 0.056 Uiso 1 1 calc R
C145 C -0.0905(4) 0.1413(3) -0.4537(2) 0.0582(14) Uani 1 1 d .
H14I H -0.0443 0.1924 -0.4343 0.070 Uiso 1 1 calc R
H14J H -0.1527 0.1386 -0.4381 0.070 Uiso 1 1 calc R
C146 C -0.1358(4) 0.1138(3) -0.5303(2) 0.0627(14) Uani 1 1 d .
H14K H -0.1781 0.1437 -0.5435 0.094 Uiso 1 1 calc R
H14L H -0.1835 0.0636 -0.5496 0.094 Uiso 1 1 calc R
H14M H -0.0745 0.1167 -0.5459 0.094 Uiso 1 1 calc R
C171 C 0.3148(3) -0.1371(2) -0.19671(18) 0.0354(10) Uani 1 1 d .
H17A H 0.2779 -0.1579 -0.1719 0.042 Uiso 1 1 calc R
H17B H 0.3928 -0.1116 -0.1676 0.042 Uiso 1 1 calc R
C172 C 0.3101(3) -0.2003(2) -0.25816(18) 0.0408(11) Uani 1 1 d .
H17C H 0.2330 -0.2233 -0.2893 0.049 Uiso 1 1 calc R
H17D H 0.3531 -0.1801 -0.2807 0.049 Uiso 1 1 calc R
C173 C 0.3540(4) -0.2583(2) -0.24243(19) 0.0450(11) Uani 1 1 d .
H17E H 0.3153 -0.2759 -0.2167 0.054 Uiso 1 1 calc R
H17F H 0.4330 -0.2364 -0.2146 0.054 Uiso 1 1 calc R
C174 C 0.3391(4) -0.3236(2) -0.3053(2) 0.0539(13) Uani 1 1 d .
H17G H 0.2609 -0.3426 -0.3347 0.065 Uiso 1 1 calc R
H17H H 0.3826 -0.3063 -0.3290 0.065 Uiso 1 1 calc R
C175 C 0.3737(5) -0.3862(3) -0.2920(2) 0.0713(16) Uani 1 1 d .
H17I H 0.3721 -0.4213 -0.3337 0.086 Uiso 1 1 calc R
H17J H 0.4503 -0.3667 -0.2602 0.086 Uiso 1 1 calc R
C176 C 0.3025(5) -0.4253(3) -0.2653(3) 0.0837(18) Uani 1 1 d .
H17K H 0.3304 -0.4633 -0.2574 0.126 Uiso 1 1 calc R
H17L H 0.2270 -0.4469 -0.2974 0.126 Uiso 1 1 calc R
H17M H 0.3038 -0.3912 -0.2238 0.126 Uiso 1 1 calc R
C241 C 0.4572(3) -0.1413(2) -0.04579(18) 0.0345(10) Uani 1 1 d .
H24A H 0.4786 -0.1006 -0.0584 0.041 Uiso 1 1 calc R
H24B H 0.3808 -0.1706 -0.0757 0.041 Uiso 1 1 calc R
C242 C 0.5331(3) -0.1890(2) -0.05799(19) 0.0376(10) Uani 1 1 d .
H24C H 0.5474 -0.1901 -0.0982 0.045 Uiso 1 1 calc R
H24D H 0.6044 -0.1658 -0.0205 0.045 Uiso 1 1 calc R
C243 C 0.4856(3) -0.2681(2) -0.06613(19) 0.0380(10) Uani 1 1 d .
H24E H 0.4114 -0.2902 -0.1010 0.046 Uiso 1 1 calc R
H24F H 0.4778 -0.2674 -0.0244 0.046 Uiso 1 1 calc R
C244 C 0.5587(4) -0.3159(2) -0.0844(2) 0.0435(11) Uani 1 1 d .
H24G H 0.5637 -0.3182 -0.1271 0.052 Uiso 1 1 calc R
H24H H 0.6338 -0.2924 -0.0505 0.052 Uiso 1 1 calc R
C245 C 0.5159(4) -0.3937(2) -0.0896(2) 0.0444(11) Uani 1 1 d .
H24I H 0.4377 -0.4149 -0.1190 0.053 Uiso 1 1 calc R
H24J H 0.5201 -0.3916 -0.0454 0.053 Uiso 1 1 calc R
C246 C 0.5794(4) -0.4443(3) -0.1161(2) 0.0644(14) Uani 1 1 d .
H24K H 0.5476 -0.4922 -0.1178 0.097 Uiso 1 1 calc R
H24L H 0.6568 -0.4245 -0.0868 0.097 Uiso 1 1 calc R
H24M H 0.5740 -0.4481 -0.1605 0.097 Uiso 1 1 calc R
C271 C 0.4820(3) -0.0136(2) 0.23559(17) 0.0346(10) Uani 1 1 d .
H27A H 0.4091 -0.0118 0.2370 0.041 Uiso 1 1 calc R
H27B H 0.5324 0.0366 0.2569 0.041 Uiso 1 1 calc R
C272 C 0.5250(3) -0.0564(2) 0.27635(18) 0.0365(10) Uani 1 1 d .
H27C H 0.4728 -0.1059 0.2561 0.044 Uiso 1 1 calc R
H27D H 0.5963 -0.0600 0.2733 0.044 Uiso 1 1 calc R
C273 C 0.5402(3) -0.0227(2) 0.35001(18) 0.0400(11) Uani 1 1 d .
H27E H 0.4682 -0.0221 0.3537 0.048 Uiso 1 1 calc R
H27F H 0.5893 0.0277 0.3702 0.048 Uiso 1 1 calc R
C274 C 0.5901(4) -0.0657(2) 0.38859(19) 0.0471(12) Uani 1 1 d .
H27G H 0.5426 -0.1167 0.3669 0.057 Uiso 1 1 calc R
H27H H 0.6632 -0.0647 0.3860 0.057 Uiso 1 1 calc R
C275 C 0.6026(4) -0.0362(3) 0.4615(2) 0.0564(13) Uani 1 1 d .
H27I H 0.5288 -0.0413 0.4642 0.068 Uiso 1 1 calc R
H27J H 0.6448 0.0158 0.4824 0.068 Uiso 1 1 calc R
C276 C 0.6611(4) -0.0752(3) 0.5002(2) 0.0785(17) Uani 1 1 d .
H27K H 0.6668 -0.0543 0.5462 0.118 Uiso 1 1 calc R
H27L H 0.7348 -0.0696 0.4985 0.118 Uiso 1 1 calc R
H27M H 0.6188 -0.1266 0.4804 0.118 Uiso 1 1 calc R
C341 C 0.4259(3) 0.1412(2) 0.32392(18) 0.0355(10) Uani 1 1 d .
H34A H 0.4806 0.1348 0.3028 0.043 Uiso 1 1 calc R
H34B H 0.3663 0.0946 0.3037 0.043 Uiso 1 1 calc R
C342 C 0.4821(3) 0.1585(2) 0.39848(18) 0.0411(11) Uani 1 1 d .
H34C H 0.4327 0.1740 0.4214 0.049 Uiso 1 1 calc R
H34D H 0.4905 0.1136 0.4030 0.049 Uiso 1 1 calc R
C343 C 0.5956(4) 0.2173(2) 0.43366(19) 0.0475(12) Uani 1 1 d .
H34E H 0.5864 0.2639 0.4344 0.057 Uiso 1 1 calc R
H34F H 0.6429 0.2049 0.4081 0.057 Uiso 1 1 calc R
C344 C 0.6537(4) 0.2261(3) 0.5054(2) 0.0609(14) Uani 1 1 d .
H34G H 0.5993 0.2259 0.5272 0.073 Uiso 1 1 calc R
H34H H 0.6788 0.1838 0.5038 0.073 Uiso 1 1 calc R
C345 C 0.7531(4) 0.2951(3) 0.5482(2) 0.0720(16) Uani 1 1 d .
H34I H 0.7254 0.3369 0.5586 0.086 Uiso 1 1 calc R
H34J H 0.7897 0.2919 0.5904 0.086 Uiso 1 1 calc R
C346 C 0.8386(5) 0.3098(3) 0.5179(3) 0.0911(19) Uani 1 1 d .
H34K H 0.8966 0.3554 0.5482 0.137 Uiso 1 1 calc R
H34L H 0.8037 0.3131 0.4760 0.137 Uiso 1 1 calc R
H34M H 0.8706 0.2705 0.5101 0.137 Uiso 1 1 calc R
C371 C 0.2435(3) 0.3658(2) 0.26387(18) 0.0332(10) Uani 1 1 d .
H37A H 0.2046 0.3820 0.2940 0.040 Uiso 1 1 calc R
H37B H 0.1904 0.3468 0.2181 0.040 Uiso 1 1 calc R
C372 C 0.3380(4) 0.4313(2) 0.2751(2) 0.0454(11) Uani 1 1 d .
H37C H 0.3054 0.4622 0.2557 0.054 Uiso 1 1 calc R
H37D H 0.3842 0.4134 0.2507 0.054 Uiso 1 1 calc R
C373 C 0.4150(3) 0.4800(2) 0.3498(2) 0.0468(11) Uani 1 1 d .
H37E H 0.4575 0.4516 0.3670 0.056 Uiso 1 1 calc R
H37F H 0.4681 0.5219 0.3512 0.056 Uiso 1 1 calc R
C374 C 0.3548(4) 0.5080(2) 0.3962(2) 0.0527(12) Uani 1 1 d .
H37G H 0.3113 0.4666 0.4011 0.063 Uiso 1 1 calc R
H37H H 0.3028 0.5293 0.3755 0.063 Uiso 1 1 calc R
C375 C 0.4332(4) 0.5661(3) 0.4670(2) 0.0604(14) Uani 1 1 d .
H37I H 0.4993 0.5523 0.4823 0.072 Uiso 1 1 calc R
H37J H 0.4571 0.6135 0.4648 0.072 Uiso 1 1 calc R
C376 C 0.3728(4) 0.5722(3) 0.5173(2) 0.0690(15) Uani 1 1 d .
H37K H 0.4223 0.6090 0.5607 0.104 Uiso 1 1 calc R
H37L H 0.3510 0.5256 0.5204 0.104 Uiso 1 1 calc R
H37M H 0.3074 0.5859 0.5021 0.104 Uiso 1 1 calc R
N51 N -0.0449(2) 0.08664(16) 0.03371(13) 0.0252(7) Uani 1 1 d .
C52 C -0.0955(3) 0.1213(2) -0.00406(17) 0.0276(9) Uani 1 1 d .
C53 C -0.1193(3) 0.1837(2) 0.03884(17) 0.0276(9) Uani 1 1 d .
C54 C -0.1752(3) 0.2321(2) 0.02257(18) 0.0292(9) Uani 1 1 d .
C55 C -0.1828(3) 0.2845(2) 0.07780(18) 0.0323(10) Uani 1 1 d .
H55 H -0.2197 0.3176 0.0704 0.039 Uiso 1 1 calc R
C56 C -0.1383(3) 0.2900(2) 0.14323(18) 0.0322(10) Uani 1 1 d .
H56 H -0.1459 0.3268 0.1777 0.039 Uiso 1 1 calc R
C57 C -0.0825(3) 0.2425(2) 0.15924(17) 0.0291(9) Uani 1 1 d .
C58 C -0.0771(3) 0.1878(2) 0.10416(17) 0.0282(9) Uani 1 1 d .
C59 C -0.0324(3) 0.1256(2) 0.09883(17) 0.0279(9) Uani 1 1 d .
N60 N 0.0132(2) 0.11076(16) 0.15264(14) 0.0278(7) Uani 1 1 d .
N61 N 0.0552(2) 0.00231(16) 0.09063(13) 0.0274(7) Uani 1 1 d .
C62 C 0.0513(3) 0.0538(2) 0.14864(17) 0.0293(9) Uani 1 1 d .
C63 C 0.0979(3) 0.0371(2) 0.20726(17) 0.0281(9) Uani 1 1 d .
C64 C 0.1111(3) 0.0715(2) 0.27526(17) 0.0282(9) Uani 1 1 d .
C65 C 0.1601(3) 0.0392(2) 0.31618(18) 0.0327(10) Uani 1 1 d .
H65 H 0.1736 0.0606 0.3620 0.039 Uiso 1 1 calc R
C66 C 0.1896(3) -0.0226(2) 0.29257(17) 0.0322(10) Uani 1 1 d .
H66 H 0.2231 -0.0406 0.3233 0.039 Uiso 1 1 calc R
C67 C 0.1721(3) -0.0600(2) 0.22515(18) 0.0316(9) Uani 1 1 d .
C68 C 0.1266(3) -0.0274(2) 0.18262(17) 0.0300(9) Uani 1 1 d .
C69 C 0.0994(3) -0.0454(2) 0.10978(17) 0.0278(9) Uani 1 1 d .
N70 N 0.1202(2) -0.10370(16) 0.06978(14) 0.0278(7) Uani 1 1 d .
C541 C -0.2261(3) 0.2252(2) -0.04856(17) 0.0329(10) Uani 1 1 d .
H54A H -0.2773 0.1756 -0.0755 0.040 Uiso 1 1 calc R
H54B H -0.1666 0.2313 -0.0662 0.040 Uiso 1 1 calc R
C542 C -0.2894(3) 0.2792(2) -0.05845(18) 0.0343(10) Uani 1 1 d .
H54C H -0.3423 0.2584 -0.1045 0.041 Uiso 1 1 calc R
H54D H -0.3318 0.2856 -0.0290 0.041 Uiso 1 1 calc R
C543 C -0.2118(3) 0.3543(2) -0.04390(19) 0.0367(10) Uani 1 1 d .
H54E H -0.1495 0.3696 -0.0020 0.044 Uiso 1 1 calc R
H54F H -0.1813 0.3489 -0.0793 0.044 Uiso 1 1 calc R
C544 C -0.2648(3) 0.4148(2) -0.03870(19) 0.0404(10) Uani 1 1 d .
H54G H -0.3362 0.3961 -0.0758 0.048 Uiso 1 1 calc R
H54H H -0.2169 0.4550 -0.0429 0.048 Uiso 1 1 calc R
C545 C -0.2834(4) 0.4440(2) 0.0274(2) 0.0500(12) Uani 1 1 d .
H54I H -0.3308 0.4035 0.0314 0.060 Uiso 1 1 calc R
H54J H -0.2118 0.4624 0.0642 0.060 Uiso 1 1 calc R
C546 C -0.3370(4) 0.5049(2) 0.0344(2) 0.0611(14) Uani 1 1 d .
H54K H -0.3462 0.5203 0.0770 0.092 Uiso 1 1 calc R
H54L H -0.4088 0.4868 -0.0012 0.092 Uiso 1 1 calc R
H54M H -0.2897 0.5459 0.0317 0.092 Uiso 1 1 calc R
C571 C -0.0325(3) 0.2512(2) 0.23099(16) 0.0306(9) Uani 1 1 d .
H57A H 0.0431 0.2486 0.2392 0.037 Uiso 1 1 calc R
H57B H -0.0754 0.2095 0.2358 0.037 Uiso 1 1 calc R
C572 C -0.0274(3) 0.3215(2) 0.28553(17) 0.0360(10) Uani 1 1 d .
H57C H 0.0104 0.3637 0.2793 0.043 Uiso 1 1 calc R
H57D H -0.1031 0.3222 0.2809 0.043 Uiso 1 1 calc R
C573 C 0.0336(3) 0.3276(2) 0.35562(17) 0.0386(10) Uani 1 1 d .
H57E H 0.1078 0.3245 0.3588 0.046 Uiso 1 1 calc R
H57F H -0.0059 0.2856 0.3614 0.046 Uiso 1 1 calc R
C574 C 0.0460(4) 0.3970(2) 0.41336(19) 0.0502(12) Uani 1 1 d .
H57G H 0.0865 0.4395 0.4085 0.060 Uiso 1 1 calc R
H57H H -0.0278 0.4005 0.4108 0.060 Uiso 1 1 calc R
C575 C 0.1072(4) 0.3989(3) 0.4816(2) 0.0625(14) Uani 1 1 d .
H57I H 0.0696 0.3543 0.4845 0.075 Uiso 1 1 calc R
H57J H 0.1824 0.3984 0.4846 0.075 Uiso 1 1 calc R
C576 C 0.1157(5) 0.4632(3) 0.5409(2) 0.0833(18) Uani 1 1 d .
H57K H 0.1570 0.4598 0.5816 0.125 Uiso 1 1 calc R
H57L H 0.0419 0.4631 0.5401 0.125 Uiso 1 1 calc R
H57M H 0.1537 0.5080 0.5393 0.125 Uiso 1 1 calc R
C641 C 0.0733(3) 0.1373(2) 0.30165(17) 0.0319(10) Uani 1 1 d .
H64A H -0.0020 0.1275 0.2714 0.038 Uiso 1 1 calc R
H64B H 0.1216 0.1794 0.3002 0.038 Uiso 1 1 calc R
C642 C 0.0730(3) 0.1580(2) 0.37318(17) 0.0363(10) Uani 1 1 d .
H64C H 0.0161 0.1817 0.3768 0.044 Uiso 1 1 calc R
H64D H 0.0513 0.1132 0.3800 0.044 Uiso 1 1 calc R
C643 C 0.1829(3) 0.2083(2) 0.42924(17) 0.0385(10) Uani 1 1 d .
H64E H 0.2039 0.2541 0.4237 0.046 Uiso 1 1 calc R
H64F H 0.2406 0.1854 0.4255 0.046 Uiso 1 1 calc R
C644 C 0.1784(4) 0.2254(2) 0.49881(18) 0.0474(12) Uani 1 1 d .
H64G H 0.1647 0.1801 0.5059 0.057 Uiso 1 1 calc R
H64H H 0.1155 0.2434 0.5008 0.057 Uiso 1 1 calc R
C645 C 0.2853(4) 0.2823(3) 0.5562(2) 0.0634(14) Uani 1 1 d .
H64I H 0.3474 0.2629 0.5563 0.076 Uiso 1 1 calc R
H64J H 0.3019 0.3266 0.5477 0.076 Uiso 1 1 calc R
C646 C 0.2760(5) 0.3022(4) 0.6245(2) 0.111(2) Uani 1 1 d .
H64K H 0.3456 0.3370 0.6583 0.166 Uiso 1 1 calc R
H64L H 0.2598 0.2587 0.6333 0.166 Uiso 1 1 calc R
H64M H 0.2169 0.3235 0.6255 0.166 Uiso 1 1 calc R
C671 C 0.1953(3) -0.1315(2) 0.20033(17) 0.0316(9) Uani 1 1 d .
H67A H 0.2546 -0.1243 0.1827 0.038 Uiso 1 1 calc R
H67B H 0.1287 -0.1672 0.1632 0.038 Uiso 1 1 calc R
C672 C 0.2295(3) -0.1639(2) 0.25231(18) 0.0357(10) Uani 1 1 d .
H67C H 0.2987 -0.1297 0.2883 0.043 Uiso 1 1 calc R
H67D H 0.1723 -0.1690 0.2717 0.043 Uiso 1 1 calc R
C673 C 0.2460(3) -0.2377(2) 0.22402(18) 0.0375(10) Uani 1 1 d .
H67E H 0.2978 -0.2336 0.2008 0.045 Uiso 1 1 calc R
H67F H 0.1749 -0.2730 0.1911 0.045 Uiso 1 1 calc R
C674 C 0.2903(4) -0.2670(2) 0.2762(2) 0.0439(11) Uani 1 1 d .
H67G H 0.2349 -0.2762 0.2961 0.053 Uiso 1 1 calc R
H67H H 0.3574 -0.2297 0.3116 0.053 Uiso 1 1 calc R
C675 C 0.3178(4) -0.3376(2) 0.2481(2) 0.0496(12) Uani 1 1 d .
H67I H 0.2488 -0.3768 0.2174 0.060 Uiso 1 1 calc R
H67J H 0.3647 -0.3306 0.2225 0.060 Uiso 1 1 calc R
C676 C 0.3776(4) -0.3611(3) 0.3018(3) 0.0833(18) Uani 1 1 d .
H67K H 0.3913 -0.4062 0.2807 0.125 Uiso 1 1 calc R
H67L H 0.3316 -0.3686 0.3272 0.125 Uiso 1 1 calc R
H67M H 0.4475 -0.3235 0.3313 0.125 Uiso 1 1 calc R

loop_
_atom_site_aniso_label
_atom_site_aniso_U_11
_atom_site_aniso_U_22
_atom_site_aniso_U_33
_atom_site_aniso_U_23
_atom_site_aniso_U_13
_atom_site_aniso_U_12
Cd 0.03470(18) 0.02887(19) 0.02698(17) 0.01144(13) 0.01115(13) 0.00825(14)
N1 0.0303(18) 0.028(2) 0.0191(17) 0.0069(14) 0.0045(13) 0.0061(16)
C2 0.026(2) 0.019(2) 0.031(2) 0.0083(18) 0.0130(17) -0.0013(18)
C3 0.031(2) 0.025(2) 0.029(2) 0.0101(18) 0.0097(17) 0.0043(19)
C4 0.029(2) 0.029(2) 0.030(2) 0.0096(19) 0.0092(18) 0.005(2)
C5 0.034(2) 0.032(3) 0.037(2) 0.013(2) 0.0119(19) 0.008(2)
C6 0.037(2) 0.032(3) 0.029(2) 0.0159(19) 0.0084(18) 0.006(2)
C7 0.034(2) 0.035(3) 0.027(2) 0.0119(19) 0.0087(18) 0.008(2)
C8 0.032(2) 0.027(2) 0.030(2) 0.0124(18) 0.0111(18) 0.005(2)
C9 0.023(2) 0.028(2) 0.027(2) 0.0108(18) 0.0047(17) 0.0014(19)
N10 0.039(2) 0.028(2) 0.0253(18) 0.0091(15) 0.0132(15) 0.0081(17)
N11 0.0341(19) 0.028(2) 0.0267(18) 0.0095(15) 0.0121(14) 0.0104(16)
C12 0.034(2) 0.027(2) 0.026(2) 0.0091(18) 0.0116(18) 0.002(2)
C13 0.030(2) 0.028(2) 0.029(2) 0.0101(18) 0.0113(17) 0.005(2)
C14 0.032(2) 0.032(3) 0.032(2) 0.0122(19) 0.0116(18) 0.005(2)
C15 0.040(3) 0.037(3) 0.029(2) 0.013(2) 0.0137(19) 0.008(2)
C16 0.038(3) 0.040(3) 0.030(2) 0.010(2) 0.0147(19) 0.008(2)
C17 0.030(2) 0.029(2) 0.032(2) 0.0076(19) 0.0099(18) 0.002(2)
C18 0.030(2) 0.032(3) 0.026(2) 0.0089(18) 0.0086(17) 0.006(2)
C19 0.030(2) 0.025(2) 0.030(2) 0.0107(18) 0.0108(18) 0.004(2)
N20 0.035(2) 0.033(2) 0.0270(18) 0.0089(16) 0.0109(15) 0.0065(17)
N21 0.039(2) 0.0241(19) 0.0255(18) 0.0096(15) 0.0116(15) 0.0061(16)
C22 0.035(2) 0.028(2) 0.028(2) 0.0101(19) 0.0085(18) 0.004(2)
C23 0.030(2) 0.023(2) 0.030(2) 0.0079(18) 0.0083(18) 0.0022(19)
C24 0.035(2) 0.025(2) 0.034(2) 0.0094(19) 0.0106(19) 0.005(2)
C25 0.038(3) 0.035(3) 0.037(2) 0.013(2) 0.0130(19) 0.010(2)
C26 0.034(2) 0.040(3) 0.034(2) 0.016(2) 0.0061(19) 0.011(2)
C27 0.033(2) 0.026(2) 0.031(2) 0.0099(18) 0.0109(18) 0.009(2)
C28 0.027(2) 0.030(2) 0.027(2) 0.0075(18) 0.0093(17) 0.006(2)
C29 0.025(2) 0.027(2) 0.030(2) 0.0090(18) 0.0113(17) 0.0062(19)
N30 0.035(2) 0.028(2) 0.0300(19) 0.0108(15) 0.0128(15) 0.0087(17)
N31 0.0331(19) 0.025(2) 0.0275(18) 0.0095(15) 0.0120(15) 0.0058(16)
C32 0.029(2) 0.029(2) 0.028(2) 0.0120(18) 0.0095(17) 0.004(2)
C33 0.030(2) 0.029(2) 0.033(2) 0.0147(19) 0.0145(18) 0.006(2)
C34 0.033(2) 0.036(3) 0.032(2) 0.0162(19) 0.0153(18) 0.011(2)
C35 0.034(2) 0.034(3) 0.028(2) 0.0128(19) 0.0091(18) 0.008(2)
C36 0.035(2) 0.030(3) 0.027(2) 0.0064(18) 0.0103(18) 0.008(2)
C37 0.029(2) 0.024(2) 0.032(2) 0.0088(18) 0.0098(18) 0.0033(19)
C38 0.032(2) 0.028(2) 0.029(2) 0.0113(18) 0.0111(18) 0.003(2)
C39 0.026(2) 0.028(2) 0.027(2) 0.0093(18) 0.0087(17) 0.0018(19)
N40 0.0281(18) 0.030(2) 0.0261(18) 0.0109(15) 0.0096(14) 0.0078(16)
C41 0.038(2) 0.028(2) 0.036(2) 0.0141(19) 0.0151(19) 0.007(2)
C42 0.043(3) 0.029(3) 0.034(2) 0.0106(19) 0.0115(19) 0.011(2)
C43 0.049(3) 0.031(3) 0.034(2) 0.010(2) 0.012(2) 0.010(2)
C44 0.050(3) 0.049(3) 0.033(2) 0.009(2) 0.011(2) 0.020(2)
C45 0.062(3) 0.062(4) 0.053(3) 0.012(3) 0.021(3) 0.031(3)
C46 0.109(5) 0.106(5) 0.065(4) 0.019(3) 0.035(3) 0.071(4)
C71 0.037(2) 0.033(3) 0.028(2) 0.0146(19) 0.0104(18) 0.010(2)
C72 0.039(3) 0.032(3) 0.028(2) 0.0126(19) 0.0112(19) 0.004(2)
C73 0.044(3) 0.042(3) 0.033(2) 0.015(2) 0.017(2) 0.010(2)
C74 0.037(3) 0.046(3) 0.045(3) 0.016(2) 0.016(2) 0.012(2)
C75 0.040(3) 0.054(3) 0.053(3) 0.024(2) 0.022(2) 0.011(2)
C76 0.063(3) 0.049(3) 0.057(3) 0.015(3) 0.030(3) 0.015(3)
C141 0.047(3) 0.032(3) 0.030(2) 0.0143(19) 0.0151(19) 0.010(2)
C142 0.050(3) 0.043(3) 0.031(2) 0.018(2) 0.017(2) 0.014(2)
C143 0.051(3) 0.041(3) 0.033(2) 0.017(2) 0.014(2) 0.011(2)
C144 0.058(3) 0.051(3) 0.032(2) 0.020(2) 0.016(2) 0.016(3)
C145 0.075(4) 0.068(4) 0.038(3) 0.026(3) 0.018(2) 0.033(3)
C146 0.070(3) 0.079(4) 0.036(3) 0.022(3) 0.013(2) 0.025(3)
C171 0.039(2) 0.035(3) 0.030(2) 0.0103(19) 0.0139(19) 0.011(2)
C172 0.049(3) 0.037(3) 0.035(2) 0.010(2) 0.019(2) 0.011(2)
C173 0.052(3) 0.038(3) 0.041(3) 0.010(2) 0.017(2) 0.017(2)
C174 0.071(3) 0.046(3) 0.051(3) 0.015(2) 0.030(2) 0.030(3)
C175 0.083(4) 0.058(4) 0.057(3) 0.005(3) 0.017(3) 0.032(3)
C176 0.130(5) 0.054(4) 0.066(4) 0.023(3) 0.032(4) 0.036(4)
C241 0.039(2) 0.029(2) 0.033(2) 0.0108(19) 0.0140(19) 0.007(2)
C242 0.043(3) 0.038(3) 0.032(2) 0.010(2) 0.0160(19) 0.017(2)
C243 0.038(2) 0.039(3) 0.034(2) 0.011(2) 0.0108(19) 0.014(2)
C244 0.049(3) 0.038(3) 0.047(3) 0.018(2) 0.022(2) 0.014(2)
C245 0.051(3) 0.039(3) 0.049(3) 0.020(2) 0.023(2) 0.016(2)
C246 0.084(4) 0.050(3) 0.090(4) 0.037(3) 0.054(3) 0.035(3)
C271 0.033(2) 0.035(3) 0.029(2) 0.0107(19) 0.0069(18) 0.008(2)
C272 0.036(2) 0.042(3) 0.035(2) 0.019(2) 0.0132(19) 0.014(2)
C273 0.043(3) 0.042(3) 0.035(2) 0.016(2) 0.014(2) 0.013(2)
C274 0.059(3) 0.048(3) 0.039(3) 0.021(2) 0.018(2) 0.020(3)
C275 0.068(3) 0.068(4) 0.042(3) 0.029(3) 0.020(2) 0.025(3)
C276 0.094(4) 0.101(5) 0.059(3) 0.054(3) 0.023(3) 0.038(4)
C341 0.035(2) 0.038(3) 0.034(2) 0.016(2) 0.0130(19) 0.011(2)
C342 0.052(3) 0.039(3) 0.033(2) 0.017(2) 0.013(2) 0.014(2)
C343 0.055(3) 0.045(3) 0.035(3) 0.016(2) 0.009(2) 0.011(3)
C344 0.059(3) 0.066(4) 0.041(3) 0.015(3) 0.005(2) 0.016(3)
C345 0.071(4) 0.082(4) 0.052(3) 0.027(3) 0.008(3) 0.022(4)
C346 0.088(5) 0.079(5) 0.088(4) 0.031(4) 0.015(4) 0.018(4)
C371 0.037(2) 0.030(3) 0.028(2) 0.0074(18) 0.0101(18) 0.012(2)
C372 0.051(3) 0.038(3) 0.053(3) 0.024(2) 0.019(2) 0.017(2)
C373 0.046(3) 0.044(3) 0.050(3) 0.023(2) 0.013(2) 0.011(2)
C374 0.060(3) 0.045(3) 0.042(3) 0.011(2) 0.010(2) 0.016(3)
C375 0.071(4) 0.057(3) 0.043(3) 0.017(3) 0.012(3) 0.019(3)
C376 0.081(4) 0.064(4) 0.052(3) 0.018(3) 0.018(3) 0.019(3)
N51 0.0284(18) 0.0297(19) 0.0200(16) 0.0101(14) 0.0118(13) 0.0100(16)
C52 0.028(2) 0.026(2) 0.028(2) 0.0145(18) 0.0069(17) 0.0062(19)
C53 0.031(2) 0.026(2) 0.028(2) 0.0131(18) 0.0122(17) 0.0073(19)
C54 0.034(2) 0.021(2) 0.031(2) 0.0109(18) 0.0109(18) 0.0050(19)
C55 0.033(2) 0.033(3) 0.034(2) 0.0158(19) 0.0118(18) 0.013(2)
C56 0.035(2) 0.032(3) 0.031(2) 0.0115(19) 0.0145(18) 0.012(2)
C57 0.025(2) 0.032(2) 0.029(2) 0.0136(18) 0.0081(17) 0.0046(19)
C58 0.031(2) 0.025(2) 0.026(2) 0.0083(18) 0.0113(17) 0.0048(19)
C59 0.027(2) 0.028(2) 0.025(2) 0.0099(18) 0.0093(17) 0.0031(19)
N60 0.0318(19) 0.0230(19) 0.0285(18) 0.0125(15) 0.0097(14) 0.0066(16)
N61 0.0318(19) 0.0241(19) 0.0240(17) 0.0098(14) 0.0080(14) 0.0068(16)
C62 0.029(2) 0.028(2) 0.027(2) 0.0107(18) 0.0089(17) 0.003(2)
C63 0.033(2) 0.020(2) 0.023(2) 0.0049(17) 0.0084(17) 0.0001(19)
C64 0.031(2) 0.025(2) 0.022(2) 0.0089(17) 0.0084(17) 0.0003(19)
C65 0.039(2) 0.032(3) 0.022(2) 0.0073(18) 0.0097(18) 0.008(2)
C66 0.039(2) 0.032(3) 0.027(2) 0.0171(19) 0.0092(18) 0.011(2)
C67 0.034(2) 0.033(3) 0.028(2) 0.0139(19) 0.0120(18) 0.009(2)
C68 0.034(2) 0.030(2) 0.026(2) 0.0136(18) 0.0104(18) 0.009(2)
C69 0.027(2) 0.020(2) 0.029(2) 0.0106(18) 0.0047(17) 0.0001(19)
N70 0.0292(18) 0.026(2) 0.0251(18) 0.0087(15) 0.0099(14) 0.0050(16)
C541 0.037(2) 0.030(2) 0.027(2) 0.0092(18) 0.0087(18) 0.009(2)
C542 0.041(2) 0.032(3) 0.029(2) 0.0137(19) 0.0093(18) 0.012(2)
C543 0.040(3) 0.030(3) 0.036(2) 0.013(2) 0.0118(19) 0.006(2)
C544 0.042(3) 0.033(3) 0.048(3) 0.020(2) 0.017(2) 0.009(2)
C545 0.050(3) 0.046(3) 0.055(3) 0.016(2) 0.023(2) 0.021(3)
C546 0.050(3) 0.043(3) 0.085(4) 0.017(3) 0.032(3) 0.009(3)
C571 0.034(2) 0.032(3) 0.028(2) 0.0129(19) 0.0138(18) 0.010(2)
C572 0.040(3) 0.032(3) 0.036(2) 0.0119(19) 0.0159(19) 0.012(2)
C573 0.049(3) 0.032(3) 0.028(2) 0.0078(19) 0.0115(19) 0.010(2)
C574 0.050(3) 0.049(3) 0.040(3) 0.008(2) 0.010(2) 0.016(2)
C575 0.073(3) 0.055(3) 0.032(3) -0.002(2) 0.003(2) 0.019(3)
C576 0.096(4) 0.095(5) 0.051(3) 0.016(3) 0.021(3) 0.045(4)
C641 0.040(2) 0.027(2) 0.024(2) 0.0082(18) 0.0095(18) 0.008(2)
C642 0.046(3) 0.034(3) 0.030(2) 0.0140(19) 0.016(2) 0.011(2)
C643 0.050(3) 0.036(3) 0.028(2) 0.014(2) 0.013(2) 0.010(2)
C644 0.059(3) 0.055(3) 0.030(2) 0.016(2) 0.017(2) 0.019(3)
C645 0.063(3) 0.077(4) 0.030(3) 0.005(3) 0.010(2) 0.018(3)
C646 0.095(5) 0.171(7) 0.029(3) 0.006(4) 0.009(3) 0.043(5)
C671 0.034(2) 0.033(3) 0.025(2) 0.0121(18) 0.0090(17) 0.008(2)
C672 0.037(2) 0.034(3) 0.033(2) 0.0147(19) 0.0107(19) 0.007(2)
C673 0.048(3) 0.032(3) 0.037(2) 0.019(2) 0.015(2) 0.015(2)
C674 0.048(3) 0.034(3) 0.050(3) 0.020(2) 0.015(2) 0.011(2)
C675 0.048(3) 0.037(3) 0.069(3) 0.029(2) 0.022(2) 0.012(2)
C676 0.082(4) 0.072(4) 0.111(5) 0.059(4) 0.023(3) 0.036(4)

loop_
_atom_type_symbol
_atom_type_description
_atom_type_scat_dispersion_real
_atom_type_scat_dispersion_imag
_atom_type_scat_source
C C 0.0033 0.0016 'International Tables Vol C Tables 4.2.6.8 and 6.1.1.4'
H H 0.0000 0.0000 'International Tables Vol C Tables 4.2.6.8 and 6.1.1.4'
N N 0.0061 0.0033 'International Tables Vol C Tables 4.2.6.8 and 6.1.1.4'
Cd Cd -0.8075 1.2024 'International Tables Vol C Tables 4.2.6.8 and 6.1.1.4'

loop_
_geom_angle_atom_site_label_1
_geom_angle_atom_site_label_2
_geom_angle_atom_site_label_3
_geom_angle
_geom_angle_site_symmetry_1
_geom_angle_site_symmetry_3
N1 Cd N31 74.02(10) . .
N1 Cd N11 74.79(10) . .
N31 Cd N11 116.64(10) . .
N1 Cd N21 117.41(11) . .
N31 Cd N21 74.10(10) . .
N11 Cd N21 73.76(10) . .
N1 Cd N61 133.48(9) . .
N31 Cd N61 79.87(10) . .
N11 Cd N61 151.64(10) . .
N21 Cd N61 90.53(10) . .
N1 Cd N51 149.92(9) . 2
N31 Cd N51 135.95(10) . 2
N11 Cd N51 89.18(10) . 2
N21 Cd N51 80.73(10) . 2
N61 Cd N51 64.64(9) . 2
N1 Cd N51 78.19(10) . .
N31 Cd N51 90.18(10) . .
N11 Cd N51 133.87(9) . .
N21 Cd N51 152.34(9) . .
N61 Cd N51 63.94(9) . .
N51 Cd N51 96.33(8) 2 .
N1 Cd N61 88.14(10) . 2
N31 Cd N61 150.01(9) . 2
N11 Cd N61 80.12(10) . 2
N21 Cd N61 135.89(9) . 2
N61 Cd N61 96.49(8) . 2
N51 Cd N61 63.76(9) 2 2
N51 Cd N61 62.20(8) . 2
C9 N1 C2 108.1(3) . .
C9 N1 Cd 124.2(2) . .
C2 N1 Cd 123.5(2) . .
N40 C2 N1 127.1(3) . .
N40 C2 C3 122.5(3) . .
N1 C2 C3 110.1(3) . .
C4 C3 C8 122.5(3) . .
C4 C3 C2 131.9(3) . .
C8 C3 C2 105.5(3) . .
C5 C4 C3 115.2(3) . .
C5 C4 C41 121.5(3) . .
C3 C4 C41 123.2(3) . .
C6 C5 C4 122.2(4) . .
C6 C5 H5 118.9 . .
C4 C5 H5 118.9 . .
C5 C6 C7 123.0(3) . .
C5 C6 H6 118.5 . .
C7 C6 H6 118.5 . .
C6 C7 C8 115.8(3) . .
C6 C7 C71 119.0(3) . .
C8 C7 C71 125.1(3) . .
C7 C8 C3 121.2(3) . .
C7 C8 C9 132.4(3) . .
C3 C8 C9 106.3(3) . .
N10 C9 N1 127.1(3) . .
N10 C9 C8 123.0(3) . .
N1 C9 C8 109.7(3) . .
C9 N10 C12 124.7(3) . .
C19 N11 C12 107.7(3) . .
C19 N11 Cd 123.9(2) . .
C12 N11 Cd 123.0(2) . .
N10 C12 N11 127.2(3) . .
N10 C12 C13 122.2(3) . .
N11 C12 C13 110.3(3) . .
C18 C13 C14 122.3(3) . .
C18 C13 C12 106.1(3) . .
C14 C13 C12 131.6(3) . .
C15 C14 C13 114.9(3) . .
C15 C14 C141 120.7(3) . .
C13 C14 C141 124.4(3) . .
C16 C15 C14 123.0(3) . .
C16 C15 H15 118.5 . .
C14 C15 H15 118.5 . .
C15 C16 C17 122.7(3) . .
C15 C16 H16 118.7 . .
C17 C16 H16 118.7 . .
C16 C17 C18 114.7(3) . .
C16 C17 C171 120.7(3) . .
C18 C17 C171 124.6(3) . .
C13 C18 C17 122.4(3) . .
C13 C18 C19 105.3(3) . .
C17 C18 C19 132.3(3) . .
N20 C19 N11 127.4(3) . .
N20 C19 C18 121.9(3) . .
N11 C19 C18 110.5(3) . .
C22 N20 C19 124.1(3) . .
C29 N21 C22 107.2(3) . .
C29 N21 Cd 124.1(2) . .
C22 N21 Cd 124.8(2) . .
N20 C22 N21 127.1(3) . .
N20 C22 C23 122.4(3) . .
N21 C22 C23 110.4(3) . .
C28 C23 C24 122.6(3) . .
C28 C23 C22 106.1(3) . .
C24 C23 C22 131.3(3) . .
C25 C24 C23 114.4(3) . .
C25 C24 C241 122.3(3) . .
C23 C24 C241 123.2(3) . .
C26 C25 C24 122.3(4) . .
C26 C25 H25 118.8 . .
C24 C25 H25 118.8 . .
C27 C26 C25 123.7(4) . .
C27 C26 H26 118.2 . .
C25 C26 H26 118.2 . .
C26 C27 C28 114.9(3) . .
C26 C27 C271 120.6(3) . .
C28 C27 C271 124.5(3) . .
C23 C28 C27 122.0(3) . .
C23 C28 C29 105.6(3) . .
C27 C28 C29 132.4(3) . .
N30 C29 N21 126.8(3) . .
N30 C29 C28 122.5(3) . .
N21 C29 C28 110.6(3) . .
C32 N30 C29 124.4(3) . .
C39 N31 C32 108.3(3) . .
C39 N31 Cd 124.0(2) . .
C32 N31 Cd 123.0(2) . .
N30 C32 N31 127.6(3) . .
N30 C32 C33 122.4(3) . .
N31 C32 C33 109.8(3) . .
C34 C33 C38 122.4(3) . .
C34 C33 C32 131.6(3) . .
C38 C33 C32 106.0(3) . .
C35 C34 C33 114.9(3) . .
C35 C34 C341 122.7(3) . .
C33 C34 C341 122.3(3) . .
C36 C35 C34 123.1(3) . .
C36 C35 H35 118.4 . .
C34 C35 H35 118.4 . .
C35 C36 C37 122.6(3) . .
C35 C36 H36 118.7 . .
C37 C36 H36 118.7 . .
C36 C37 C38 115.7(3) . .
C36 C37 C371 119.2(3) . .
C38 C37 C371 125.1(3) . .
C37 C38 C33 121.2(3) . .
C37 C38 C39 132.9(3) . .
C33 C38 C39 105.9(3) . .
N40 C39 N31 127.5(3) . .
N40 C39 C38 122.5(3) . .
N31 C39 C38 110.0(3) . .
C39 N40 C2 124.2(3) . .
C4 C41 C42 116.7(3) . .
C4 C41 H41A 108.1 . .
C42 C41 H41A 108.1 . .
C4 C41 H41B 108.1 . .
C42 C41 H41B 108.1 . .
H41A C41 H41B 107.3 . .
C43 C42 C41 113.6(3) . .
C43 C42 H42A 108.8 . .
C41 C42 H42A 108.8 . .
C43 C42 H42B 108.8 . .
C41 C42 H42B 108.8 . .
H42A C42 H42B 107.7 . .
C42 C43 C44 114.2(3) . .
C42 C43 H43A 108.7 . .
C44 C43 H43A 108.7 . .
C42 C43 H43B 108.7 . .
C44 C43 H43B 108.7 . .
H43A C43 H43B 107.6 . .
C45 C44 C43 115.0(3) . .
C45 C44 H44A 108.5 . .
C43 C44 H44A 108.5 . .
C45 C44 H44B 108.5 . .
C43 C44 H44B 108.5 . .
H44A C44 H44B 107.5 . .
C46 C45 C44 114.1(4) . .
C46 C45 H45A 108.7 . .
C44 C45 H45A 108.7 . .
C46 C45 H45B 108.7 . .
C44 C45 H45B 108.7 . .
H45A C45 H45B 107.6 . .
C45 C46 H46A 109.5 . .
C45 C46 H46B 109.5 . .
H46A C46 H46B 109.5 . .
C45 C46 H46C 109.5 . .
H46A C46 H46C 109.5 . .
H46B C46 H46C 109.5 . .
C7 C71 C72 112.0(3) . .
C7 C71 H71A 109.2 . .
C72 C71 H71A 109.2 . .
C7 C71 H71B 109.2 . .
C72 C71 H71B 109.2 . .
H71A C71 H71B 107.9 . .
C71 C72 C73 114.4(3) . .
C71 C72 H72A 108.7 . .
C73 C72 H72A 108.7 . .
C71 C72 H72B 108.7 . .
C73 C72 H72B 108.7 . .
H72A C72 H72B 107.6 . .
C74 C73 C72 114.2(3) . .
C74 C73 H73A 108.7 . .
C72 C73 H73A 108.7 . .
C74 C73 H73B 108.7 . .
C72 C73 H73B 108.7 . .
H73A C73 H73B 107.6 . .
C73 C74 C75 115.3(3) . .
C73 C74 H74A 108.4 . .
C75 C74 H74A 108.4 . .
C73 C74 H74B 108.4 . .
C75 C74 H74B 108.4 . .
H74A C74 H74B 107.5 . .
C74 C75 C76 113.2(4) . .
C74 C75 H75A 108.9 . .
C76 C75 H75A 108.9 . .
C74 C75 H75B 108.9 . .
C76 C75 H75B 108.9 . .
H75A C75 H75B 107.7 . .
C75 C76 H76A 109.5 . .
C75 C76 H76B 109.5 . .
H76A C76 H76B 109.5 . .
C75 C76 H76C 109.5 . .
H76A C76 H76C 109.5 . .
H76B C76 H76C 109.5 . .
C14 C141 C142 116.0(3) . .
C14 C141 H14A 108.3 . .
C142 C141 H14A 108.3 . .
C14 C141 H14B 108.3 . .
C142 C141 H14B 108.3 . .
H14A C141 H14B 107.4 . .
C143 C142 C141 114.0(3) . .
C143 C142 H14C 108.7 . .
C141 C142 H14C 108.7 . .
C143 C142 H14D 108.7 . .
C141 C142 H14D 108.7 . .
H14C C142 H14D 107.6 . .
C142 C143 C144 111.4(3) . .
C142 C143 H14E 109.3 . .
C144 C143 H14E 109.3 . .
C142 C143 H14F 109.3 . .
C144 C143 H14F 109.3 . .
H14E C143 H14F 108.0 . .
C145 C144 C143 115.7(3) . .
C145 C144 H14G 108.4 . .
C143 C144 H14G 108.4 . .
C145 C144 H14H 108.4 . .
C143 C144 H14H 108.4 . .
H14G C144 H14H 107.4 . .
C144 C145 C146 112.1(3) . .
C144 C145 H14I 109.2 . .
C146 C145 H14I 109.2 . .
C144 C145 H14J 109.2 . .
C146 C145 H14J 109.2 . .
H14I C145 H14J 107.9 . .
C145 C146 H14K 109.5 . .
C145 C146 H14L 109.5 . .
H14K C146 H14L 109.5 . .
C145 C146 H14M 109.5 . .
H14K C146 H14M 109.5 . .
H14L C146 H14M 109.5 . .
C17 C171 C172 116.0(3) . .
C17 C171 H17A 108.3 . .
C172 C171 H17A 108.3 . .
C17 C171 H17B 108.3 . .
C172 C171 H17B 108.3 . .
H17A C171 H17B 107.4 . .
C173 C172 C171 114.5(3) . .
C173 C172 H17C 108.6 . .
C171 C172 H17C 108.6 . .
C173 C172 H17D 108.6 . .
C171 C172 H17D 108.6 . .
H17C C172 H17D 107.6 . .
C172 C173 C174 113.1(3) . .
C172 C173 H17E 109.0 . .
C174 C173 H17E 109.0 . .
C172 C173 H17F 109.0 . .
C174 C173 H17F 109.0 . .
H17E C173 H17F 107.8 . .
C175 C174 C173 114.9(4) . .
C175 C174 H17G 108.5 . .
C173 C174 H17G 108.5 . .
C175 C174 H17H 108.5 . .
C173 C174 H17H 108.5 . .
H17G C174 H17H 107.5 . .
C176 C175 C174 114.4(4) . .
C176 C175 H17I 108.7 . .
C174 C175 H17I 108.7 . .
C176 C175 H17J 108.7 . .
C174 C175 H17J 108.7 . .
H17I C175 H17J 107.6 . .
C175 C176 H17K 109.5 . .
C175 C176 H17L 109.5 . .
H17K C176 H17L 109.5 . .
C175 C176 H17M 109.5 . .
H17K C176 H17M 109.5 . .
H17L C176 H17M 109.5 . .
C24 C241 C242 116.4(3) . .
C24 C241 H24A 108.2 . .
C242 C241 H24A 108.2 . .
C24 C241 H24B 108.2 . .
C242 C241 H24B 108.2 . .
H24A C241 H24B 107.3 . .
C243 C242 C241 114.7(3) . .
C243 C242 H24C 108.6 . .
C241 C242 H24C 108.6 . .
C243 C242 H24D 108.6 . .
C241 C242 H24D 108.6 . .
H24C C242 H24D 107.6 . .
C242 C243 C244 113.3(3) . .
C242 C243 H24E 108.9 . .
C244 C243 H24E 108.9 . .
C242 C243 H24F 108.9 . .
C244 C243 H24F 108.9 . .
H24E C243 H24F 107.7 . .
C245 C244 C243 114.2(3) . .
C245 C244 H24G 108.7 . .
C243 C244 H24G 108.7 . .
C245 C244 H24H 108.7 . .
C243 C244 H24H 108.7 . .
H24G C244 H24H 107.6 . .
C244 C245 C246 114.5(4) . .
C244 C245 H24I 108.6 . .
C246 C245 H24I 108.6 . .
C244 C245 H24J 108.6 . .
C246 C245 H24J 108.6 . .
H24I C245 H24J 107.6 . .
C245 C246 H24K 109.5 . .
C245 C246 H24L 109.5 . .
H24K C246 H24L 109.5 . .
C245 C246 H24M 109.5 . .
H24K C246 H24M 109.5 . .
H24L C246 H24M 109.5 . .
C27 C271 C272 114.4(3) . .
C27 C271 H27A 108.7 . .
C272 C271 H27A 108.7 . .
C27 C271 H27B 108.7 . .
C272 C271 H27B 108.7 . .
H27A C271 H27B 107.6 . .
C273 C272 C271 114.6(3) . .
C273 C272 H27C 108.6 . .
C271 C272 H27C 108.6 . .
C273 C272 H27D 108.6 . .
C271 C272 H27D 108.6 . .
H27C C272 H27D 107.6 . .
C272 C273 C274 111.7(3) . .
C272 C273 H27E 109.3 . .
C274 C273 H27E 109.3 . .
C272 C273 H27F 109.3 . .
C274 C273 H27F 109.3 . .
H27E C273 H27F 107.9 . .
C275 C274 C273 113.7(3) . .
C275 C274 H27G 108.8 . .
C273 C274 H27G 108.8 . .
C275 C274 H27H 108.8 . .
C273 C274 H27H 108.8 . .
H27G C274 H27H 107.7 . .
C274 C275 C276 112.9(4) . .
C274 C275 H27I 109.0 . .
C276 C275 H27I 109.0 . .
C274 C275 H27J 109.0 . .
C276 C275 H27J 109.0 . .
H27I C275 H27J 107.8 . .
C275 C276 H27K 109.5 . .
C275 C276 H27L 109.5 . .
H27K C276 H27L 109.5 . .
C275 C276 H27M 109.5 . .
H27K C276 H27M 109.5 . .
H27L C276 H27M 109.5 . .
C34 C341 C342 116.7(3) . .
C34 C341 H34A 108.1 . .
C342 C341 H34A 108.1 . .
C34 C341 H34B 108.1 . .
C342 C341 H34B 108.1 . .
H34A C341 H34B 107.3 . .
C343 C342 C341 115.2(3) . .
C343 C342 H34C 108.5 . .
C341 C342 H34C 108.5 . .
C343 C342 H34D 108.5 . .
C341 C342 H34D 108.5 . .
H34C C342 H34D 107.5 . .
C342 C343 C344 113.1(4) . .
C342 C343 H34E 109.0 . .
C344 C343 H34E 109.0 . .
C342 C343 H34F 109.0 . .
C344 C343 H34F 109.0 . .
H34E C343 H34F 107.8 . .
C345 C344 C343 115.2(4) . .
C345 C344 H34G 108.5 . .
C343 C344 H34G 108.5 . .
C345 C344 H34H 108.5 . .
C343 C344 H34H 108.5 . .
H34G C344 H34H 107.5 . .
C346 C345 C344 115.8(5) . .
C346 C345 H34I 108.3 . .
C344 C345 H34I 108.3 . .
C346 C345 H34J 108.3 . .
C344 C345 H34J 108.3 . .
H34I C345 H34J 107.4 . .
C345 C346 H34K 109.5 . .
C345 C346 H34L 109.5 . .
H34K C346 H34L 109.5 . .
C345 C346 H34M 109.5 . .
H34K C346 H34M 109.5 . .
H34L C346 H34M 109.5 . .
C37 C371 C372 113.1(3) . .
C37 C371 H37A 109.0 . .
C372 C371 H37A 109.0 . .
C37 C371 H37B 109.0 . .
C372 C371 H37B 109.0 . .
H37A C371 H37B 107.8 . .
C371 C372 C373 115.6(3) . .
C371 C372 H37C 108.4 . .
C373 C372 H37C 108.4 . .
C371 C372 H37D 108.4 . .
C373 C372 H37D 108.4 . .
H37C C372 H37D 107.4 . .
C374 C373 C372 115.2(3) . .
C374 C373 H37E 108.5 . .
C372 C373 H37E 108.5 . .
C374 C373 H37F 108.5 . .
C372 C373 H37F 108.5 . .
H37E C373 H37F 107.5 . .
C373 C374 C375 114.3(4) . .
C373 C374 H37G 108.7 . .
C375 C374 H37G 108.7 . .
C373 C374 H37H 108.7 . .
C375 C374 H37H 108.7 . .
H37G C374 H37H 107.6 . .
C376 C375 C374 110.7(4) . .
C376 C375 H37I 109.5 . .
C374 C375 H37I 109.5 . .
C376 C375 H37J 109.5 . .
C374 C375 H37J 109.5 . .
H37I C375 H37J 108.1 . .
C375 C376 H37K 109.5 . .
C375 C376 H37L 109.5 . .
H37K C376 H37L 109.5 . .
C375 C376 H37M 109.5 . .
H37K C376 H37M 109.5 . .
H37L C376 H37M 109.5 . .
C59 N51 C52 106.4(3) . .
C59 N51 Cd 118.2(2) . 2
C52 N51 Cd 114.4(2) . 2
C59 N51 Cd 115.5(2) . .
C52 N51 Cd 117.9(2) . .
Cd N51 Cd 83.67(8) 2 .
N70 C52 N51 127.2(3) 2 .
N70 C52 C53 122.4(3) 2 .
N51 C52 C53 110.4(3) . .
C58 C53 C54 122.7(3) . .
C58 C53 C52 106.4(3) . .
C54 C53 C52 130.9(3) . .
C55 C54 C53 114.0(3) . .
C55 C54 C541 123.2(3) . .
C53 C54 C541 122.7(3) . .
C56 C55 C54 123.5(3) . .
C56 C55 H55 118.3 . .
C54 C55 H55 118.3 . .
C55 C56 C57 122.4(3) . .
C55 C56 H56 118.8 . .
C57 C56 H56 118.8 . .
C56 C57 C58 115.0(3) . .
C56 C57 C571 121.1(3) . .
C58 C57 C571 123.9(3) . .
C53 C58 C57 122.3(3) . .
C53 C58 C59 105.7(3) . .
C57 C58 C59 132.0(3) . .
N60 C59 N51 126.4(3) . .
N60 C59 C58 122.5(3) . .
N51 C59 C58 111.1(3) . .
C62 N60 C59 123.5(3) . .
C69 N61 C62 106.6(3) . .
C69 N61 Cd 117.1(2) . .
C62 N61 Cd 116.8(2) . .
C69 N61 Cd 117.3(2) . 2
C62 N61 Cd 114.7(2) . 2
Cd N61 Cd 83.51(8) . 2
N60 C62 N61 126.9(3) . .
N60 C62 C63 123.0(3) . .
N61 C62 C63 110.2(3) . .
C64 C63 C68 122.3(3) . .
C64 C63 C62 131.6(3) . .
C68 C63 C62 106.0(3) . .
C65 C64 C63 114.4(3) . .
C65 C64 C641 122.4(3) . .
C63 C64 C641 123.2(3) . .
C66 C65 C64 123.3(3) . .
C66 C65 H65 118.4 . .
C64 C65 H65 118.4 . .
C65 C66 C67 123.6(3) . .
C65 C66 H66 118.2 . .
C67 C66 H66 118.2 . .
C66 C67 C68 114.7(3) . .
C66 C67 C671 122.0(3) . .
C68 C67 C671 123.3(3) . .
C67 C68 C63 121.5(3) . .
C67 C68 C69 133.4(3) . .
C63 C68 C69 105.1(3) . .
N61 C69 N70 126.5(3) . .
N61 C69 C68 112.1(3) . .
N70 C69 C68 121.4(3) . .
C52 N70 C69 122.5(3) 2 .
C54 C541 C542 116.5(3) . .
C54 C541 H54A 108.2 . .
C542 C541 H54A 108.2 . .
C54 C541 H54B 108.2 . .
C542 C541 H54B 108.2 . .
H54A C541 H54B 107.3 . .
C543 C542 C541 112.8(3) . .
C543 C542 H54C 109.0 . .
C541 C542 H54C 109.0 . .
C543 C542 H54D 109.0 . .
C541 C542 H54D 109.0 . .
H54C C542 H54D 107.8 . .
C544 C543 C542 115.7(3) . .
C544 C543 H54E 108.4 . .
C542 C543 H54E 108.4 . .
C544 C543 H54F 108.4 . .
C542 C543 H54F 108.4 . .
H54E C543 H54F 107.4 . .
C543 C544 C545 112.7(3) . .
C543 C544 H54G 109.1 . .
C545 C544 H54G 109.1 . .
C543 C544 H54H 109.1 . .
C545 C544 H54H 109.1 . .
H54G C544 H54H 107.8 . .
C546 C545 C544 114.2(4) . .
C546 C545 H54I 108.7 . .
C544 C545 H54I 108.7 . .
C546 C545 H54J 108.7 . .
C544 C545 H54J 108.7 . .
H54I C545 H54J 107.6 . .
C545 C546 H54K 109.5 . .
C545 C546 H54L 109.5 . .
H54K C546 H54L 109.5 . .
C545 C546 H54M 109.5 . .
H54K C546 H54M 109.5 . .
H54L C546 H54M 109.5 . .
C57 C571 C572 116.7(3) . .
C57 C571 H57A 108.1 . .
C572 C571 H57A 108.1 . .
C57 C571 H57B 108.1 . .
C572 C571 H57B 108.1 . .
H57A C571 H57B 107.3 . .
C573 C572 C571 112.2(3) . .
C573 C572 H57C 109.2 . .
C571 C572 H57C 109.2 . .
C573 C572 H57D 109.2 . .
C571 C572 H57D 109.2 . .
H57C C572 H57D 107.9 . .
C572 C573 C574 116.1(3) . .
C572 C573 H57E 108.3 . .
C574 C573 H57E 108.3 . .
C572 C573 H57F 108.3 . .
C574 C573 H57F 108.3 . .
H57E C573 H57F 107.4 . .
C575 C574 C573 113.0(3) . .
C575 C574 H57G 109.0 . .
C573 C574 H57G 109.0 . .
C575 C574 H57H 109.0 . .
C573 C574 H57H 109.0 . .
H57G C574 H57H 107.8 . .
C576 C575 C574 115.9(4) . .
C576 C575 H57I 108.3 . .
C574 C575 H57I 108.3 . .
C576 C575 H57J 108.3 . .
C574 C575 H57J 108.3 . .
H57I C575 H57J 107.4 . .
C575 C576 H57K 109.5 . .
C575 C576 H57L 109.5 . .
H57K C576 H57L 109.5 . .
C575 C576 H57M 109.5 . .
H57K C576 H57M 109.5 . .
H57L C576 H57M 109.5 . .
C64 C641 C642 115.9(3) . .
C64 C641 H64A 108.3 . .
C642 C641 H64A 108.3 . .
C64 C641 H64B 108.3 . .
C642 C641 H64B 108.3 . .
H64A C641 H64B 107.4 . .
C643 C642 C641 115.7(3) . .
C643 C642 H64C 108.4 . .
C641 C642 H64C 108.4 . .
C643 C642 H64D 108.4 . .
C641 C642 H64D 108.4 . .
H64C C642 H64D 107.4 . .
C642 C643 C644 113.3(4) . .
C642 C643 H64E 108.9 . .
C644 C643 H64E 108.9 . .
C642 C643 H64F 108.9 . .
C644 C643 H64F 108.9 . .
H64E C643 H64F 107.7 . .
C643 C644 C645 114.2(4) . .
C643 C644 H64G 108.7 . .
C645 C644 H64G 108.7 . .
C643 C644 H64H 108.7 . .
C645 C644 H64H 108.7 . .
H64G C644 H64H 107.6 . .
C646 C645 C644 113.3(4) . .
C646 C645 H64I 108.9 . .
C644 C645 H64I 108.9 . .
C646 C645 H64J 108.9 . .
C644 C645 H64J 108.9 . .
H64I C645 H64J 107.7 . .
C645 C646 H64K 109.5 . .
C645 C646 H64L 109.5 . .
H64K C646 H64L 109.5 . .
C645 C646 H64M 109.5 . .
H64K C646 H64M 109.5 . .
H64L C646 H64M 109.5 . .
C67 C671 C672 115.8(3) . .
C67 C671 H67A 108.3 . .
C672 C671 H67A 108.3 . .
C67 C671 H67B 108.3 . .
C672 C671 H67B 108.3 . .
H67A C671 H67B 107.4 . .
C673 C672 C671 113.8(3) . .
C673 C672 H67C 108.8 . .
C671 C672 H67C 108.8 . .
C673 C672 H67D 108.8 . .
C671 C672 H67D 108.8 . .
H67C C672 H67D 107.7 . .
C672 C673 C674 114.2(3) . .
C672 C673 H67E 108.7 . .
C674 C673 H67E 108.7 . .
C672 C673 H67F 108.7 . .
C674 C673 H67F 108.7 . .
H67E C673 H67F 107.6 . .
C673 C674 C675 113.7(3) . .
C673 C674 H67G 108.8 . .
C675 C674 H67G 108.8 . .
C673 C674 H67H 108.8 . .
C675 C674 H67H 108.8 . .
H67G C674 H67H 107.7 . .
C676 C675 C674 113.7(4) . .
C676 C675 H67I 108.8 . .
C674 C675 H67I 108.8 . .
C676 C675 H67J 108.8 . .
C674 C675 H67J 108.8 . .
H67I C675 H67J 107.7 . .
C675 C676 H67K 109.5 . .
C675 C676 H67L 109.5 . .
H67K C676 H67L 109.5 . .
C675 C676 H67M 109.5 . .
H67K C676 H67M 109.5 . .
H67L C676 H67M 109.5 . .

loop_
_geom_bond_atom_site_label_1
_geom_bond_atom_site_label_2
_geom_bond_distance
_geom_bond_site_symmetry_2
Cd N1 2.332(3) .
Cd N31 2.340(3) .
Cd N11 2.341(3) .
Cd N21 2.345(3) .
Cd N61 2.570(3) .
Cd N51 2.572(3) 2
Cd N51 2.656(3) .
Cd N61 2.666(3) 2
N1 C9 1.369(4) .
N1 C2 1.373(4) .
C2 N40 1.340(4) .
C2 C3 1.477(5) .
C3 C4 1.401(5) .
C3 C8 1.409(5) .
C4 C5 1.398(5) .
C4 C41 1.511(5) .
C5 C6 1.381(5) .
C5 H5 0.9300 .
C6 C7 1.394(5) .
C6 H6 0.9300 .
C7 C8 1.395(5) .
C7 C71 1.512(5) .
C8 C9 1.478(5) .
C9 N10 1.345(4) .
N10 C12 1.348(4) .
N11 C19 1.356(4) .
N11 C12 1.362(4) .
C12 C13 1.478(5) .
C13 C18 1.393(5) .
C13 C14 1.403(5) .
C14 C15 1.390(5) .
C14 C141 1.502(5) .
C15 C16 1.384(5) .
C15 H15 0.9300 .
C16 C17 1.399(5) .
C16 H16 0.9300 .
C17 C18 1.406(5) .
C17 C171 1.502(5) .
C18 C19 1.487(5) .
C19 N20 1.341(4) .
N20 C22 1.339(4) .
N21 C29 1.364(4) .
N21 C22 1.377(4) .
C22 C23 1.467(5) .
C23 C28 1.402(5) .
C23 C24 1.417(5) .
C24 C25 1.400(5) .
C24 C241 1.498(5) .
C25 C26 1.391(5) .
C25 H25 0.9300 .
C26 C27 1.388(5) .
C26 H26 0.9300 .
C27 C28 1.404(5) .
C27 C271 1.510(5) .
C28 C29 1.477(5) .
C29 N30 1.342(4) .
N30 C32 1.335(4) .
N31 C39 1.368(4) .
N31 C32 1.380(4) .
C32 C33 1.480(5) .
C33 C34 1.406(5) .
C33 C38 1.412(5) .
C34 C35 1.392(5) .
C34 C341 1.496(5) .
C35 C36 1.378(5) .
C35 H35 0.9300 .
C36 C37 1.396(5) .
C36 H36 0.9300 .
C37 C38 1.402(5) .
C37 C371 1.507(5) .
C38 C39 1.486(5) .
C39 N40 1.335(4) .
C41 C42 1.525(5) .
C41 H41A 0.9700 .
C41 H41B 0.9700 .
C42 C43 1.508(5) .
C42 H42A 0.9700 .
C42 H42B 0.9700 .
C43 C44 1.522(5) .
C43 H43A 0.9700 .
C43 H43B 0.9700 .
C44 C45 1.509(5) .
C44 H44A 0.9700 .
C44 H44B 0.9700 .
C45 C46 1.504(6) .
C45 H45A 0.9700 .
C45 H45B 0.9700 .
C46 H46A 0.9600 .
C46 H46B 0.9600 .
C46 H46C 0.9600 .
C71 C72 1.526(5) .
C71 H71A 0.9700 .
C71 H71B 0.9700 .
C72 C73 1.531(5) .
C72 H72A 0.9700 .
C72 H72B 0.9700 .
C73 C74 1.515(5) .
C73 H73A 0.9700 .
C73 H73B 0.9700 .
C74 C75 1.525(5) .
C74 H74A 0.9700 .
C74 H74B 0.9700 .
C75 C76 1.531(5) .
C75 H75A 0.9700 .
C75 H75B 0.9700 .
C76 H76A 0.9600 .
C76 H76B 0.9600 .
C76 H76C 0.9600 .
C141 C142 1.528(5) .
C141 H14A 0.9700 .
C141 H14B 0.9700 .
C142 C143 1.520(5) .
C142 H14C 0.9700 .
C142 H14D 0.9700 .
C143 C144 1.523(5) .
C143 H14E 0.9700 .
C143 H14F 0.9700 .
C144 C145 1.488(5) .
C144 H14G 0.9700 .
C144 H14H 0.9700 .
C145 C146 1.526(5) .
C145 H14I 0.9700 .
C145 H14J 0.9700 .
C146 H14K 0.9600 .
C146 H14L 0.9600 .
C146 H14M 0.9600 .
C171 C172 1.529(5) .
C171 H17A 0.9700 .
C171 H17B 0.9700 .
C172 C173 1.503(5) .
C172 H17C 0.9700 .
C172 H17D 0.9700 .
C173 C174 1.526(5) .
C173 H17E 0.9700 .
C173 H17F 0.9700 .
C174 C175 1.515(6) .
C174 H17G 0.9700 .
C174 H17H 0.9700 .
C175 C176 1.475(7) .
C175 H17I 0.9700 .
C175 H17J 0.9700 .
C176 H17K 0.9600 .
C176 H17L 0.9600 .
C176 H17M 0.9600 .
C241 C242 1.534(5) .
C241 H24A 0.9700 .
C241 H24B 0.9700 .
C242 C243 1.528(5) .
C242 H24C 0.9700 .
C242 H24D 0.9700 .
C243 C244 1.532(5) .
C243 H24E 0.9700 .
C243 H24F 0.9700 .
C244 C245 1.516(5) .
C244 H24G 0.9700 .
C244 H24H 0.9700 .
C245 C246 1.521(5) .
C245 H24I 0.9700 .
C245 H24J 0.9700 .
C246 H24K 0.9600 .
C246 H24L 0.9600 .
C246 H24M 0.9600 .
C271 C272 1.528(5) .
C271 H27A 0.9700 .
C271 H27B 0.9700 .
C272 C273 1.515(5) .
C272 H27C 0.9700 .
C272 H27D 0.9700 .
C273 C274 1.531(5) .
C273 H27E 0.9700 .
C273 H27F 0.9700 .
C274 C275 1.505(5) .
C274 H27G 0.9700 .
C274 H27H 0.9700 .
C275 C276 1.514(6) .
C275 H27I 0.9700 .
C275 H27J 0.9700 .
C276 H27K 0.9600 .
C276 H27L 0.9600 .
C276 H27M 0.9600 .
C341 C342 1.526(5) .
C341 H34A 0.9700 .
C341 H34B 0.9700 .
C342 C343 1.513(6) .
C342 H34C 0.9700 .
C342 H34D 0.9700 .
C343 C344 1.521(5) .
C343 H34E 0.9700 .
C343 H34F 0.9700 .
C344 C345 1.512(7) .
C344 H34G 0.9700 .
C344 H34H 0.9700 .
C345 C346 1.492(7) .
C345 H34I 0.9700 .
C345 H34J 0.9700 .
C346 H34K 0.9600 .
C346 H34L 0.9600 .
C346 H34M 0.9600 .
C371 C372 1.520(6) .
C371 H37A 0.9700 .
C371 H37B 0.9700 .
C372 C373 1.558(5) .
C372 H37C 0.9700 .
C372 H37D 0.9700 .
C373 C374 1.510(5) .
C373 H37E 0.9700 .
C373 H37F 0.9700 .
C374 C375 1.546(6) .
C374 H37G 0.9700 .
C374 H37H 0.9700 .
C375 C376 1.537(6) .
C375 H37I 0.9700 .
C375 H37J 0.9700 .
C376 H37K 0.9600 .
C376 H37L 0.9600 .
C376 H37M 0.9600 .
N51 C59 1.369(4) .
N51 C52 1.386(4) .
N51 Cd 2.572(3) 2
C52 N70 1.333(4) 2
C52 C53 1.470(5) .
C53 C58 1.392(5) .
C53 C54 1.413(5) .
C54 C55 1.395(5) .
C54 C541 1.506(5) .
C55 C56 1.387(5) .
C55 H55 0.9300 .
C56 C57 1.397(5) .
C56 H56 0.9300 .
C57 C58 1.401(5) .
C57 C571 1.506(5) .
C58 C59 1.476(5) .
C59 N60 1.352(4) .
N60 C62 1.331(4) .
N61 C69 1.344(4) .
N61 C62 1.406(4) .
N61 Cd 2.666(3) 2
C62 C63 1.470(5) .
C63 C64 1.408(4) .
C63 C68 1.413(5) .
C64 C65 1.387(5) .
C64 C641 1.511(5) .
C65 C66 1.368(5) .
C65 H65 0.9300 .
C66 C67 1.391(5) .
C66 H66 0.9300 .
C67 C68 1.401(5) .
C67 C671 1.497(5) .
C68 C69 1.483(5) .
C69 N70 1.362(4) .
N70 C52 1.333(4) 2
C541 C542 1.533(5) .
C541 H54A 0.9700 .
C541 H54B 0.9700 .
C542 C543 1.526(5) .
C542 H54C 0.9700 .
C542 H54D 0.9700 .
C543 C544 1.511(5) .
C543 H54E 0.9700 .
C543 H54F 0.9700 .
C544 C545 1.522(5) .
C544 H54G 0.9700 .
C544 H54H 0.9700 .
C545 C546 1.522(5) .
C545 H54I 0.9700 .
C545 H54J 0.9700 .
C546 H54K 0.9600 .
C546 H54L 0.9600 .
C546 H54M 0.9600 .
C571 C572 1.526(5) .
C571 H57A 0.9700 .
C571 H57B 0.9700 .
C572 C573 1.514(5) .
C572 H57C 0.9700 .
C572 H57D 0.9700 .
C573 C574 1.518(5) .
C573 H57E 0.9700 .
C573 H57F 0.9700 .
C574 C575 1.511(5) .
C574 H57G 0.9700 .
C574 H57H 0.9700 .
C575 C576 1.494(6) .
C575 H57I 0.9700 .
C575 H57J 0.9700 .
C576 H57K 0.9600 .
C576 H57L 0.9600 .
C576 H57M 0.9600 .
C641 C642 1.531(5) .
C641 H64A 0.9700 .
C641 H64B 0.9700 .
C642 C643 1.514(5) .
C642 H64C 0.9700 .
C642 H64D 0.9700 .
C643 C644 1.514(5) .
C643 H64E 0.9700 .
C643 H64F 0.9700 .
C644 C645 1.536(6) .
C644 H64G 0.9700 .
C644 H64H 0.9700 .
C645 C646 1.507(6) .
C645 H64I 0.9700 .
C645 H64J 0.9700 .
C646 H64K 0.9600 .
C646 H64L 0.9600 .
C646 H64M 0.9600 .
C671 C672 1.527(5) .
C671 H67A 0.9700 .
C671 H67B 0.9700 .
C672 C673 1.509(5) .
C672 H67C 0.9700 .
C672 H67D 0.9700 .
C673 C674 1.511(5) .
C673 H67E 0.9700 .
C673 H67F 0.9700 .
C674 C675 1.522(5) .
C674 H67G 0.9700 .
C674 H67H 0.9700 .
C675 C676 1.518(6) .
C675 H67I 0.9700 .
C675 H67J 0.9700 .
C676 H67K 0.9600 .
C676 H67L 0.9600 .
C676 H67M 0.9600 .

loop_
_geom_torsion_atom_site_label_1
_geom_torsion_atom_site_label_2
_geom_torsion_atom_site_label_3
_geom_torsion_atom_site_label_4
_geom_torsion
_geom_torsion_site_symmetry_1
_geom_torsion_site_symmetry_4
N31 Cd N1 C9 163.7(3) . .
N11 Cd N1 C9 39.5(3) . .
N21 Cd N1 C9 101.7(3) . .
N61 Cd N1 C9 -137.9(2) . .
N51 Cd N1 C9 -20.5(4) 2 .
N51 Cd N1 C9 -102.7(3) . .
N61 Cd N1 C9 -40.7(3) 2 .
N31 Cd N1 C2 -42.1(3) . .
N11 Cd N1 C2 -166.2(3) . .
N21 Cd N1 C2 -104.1(3) . .
N61 Cd N1 C2 16.3(3) . .
N51 Cd N1 C2 133.7(3) 2 .
N51 Cd N1 C2 51.5(3) . .
N61 Cd N1 C2 113.5(3) 2 .
C9 N1 C2 N40 -169.9(3) . .
Cd N1 C2 N40 32.4(5) . .
C9 N1 C2 C3 3.8(4) . .
Cd N1 C2 C3 -154.0(2) . .
N40 C2 C3 C4 -6.8(6) . .
N1 C2 C3 C4 179.2(4) . .
N40 C2 C3 C8 169.5(3) . .
N1 C2 C3 C8 -4.5(4) . .
C8 C3 C4 C5 0.5(6) . .
C2 C3 C4 C5 176.3(4) . .
C8 C3 C4 C41 179.6(4) . .
C2 C3 C4 C41 -4.7(6) . .
C3 C4 C5 C6 -1.4(6) . .
C41 C4 C5 C6 179.5(3) . .
C4 C5 C6 C7 0.8(6) . .
C5 C6 C7 C8 0.8(6) . .
C5 C6 C7 C71 -175.5(3) . .
C6 C7 C8 C3 -1.7(6) . .
C71 C7 C8 C3 174.4(4) . .
C6 C7 C8 C9 179.6(4) . .
C71 C7 C8 C9 -4.3(7) . .
C4 C3 C8 C7 1.0(6) . .
C2 C3 C8 C7 -175.7(3) . .
C4 C3 C8 C9 -179.9(3) . .
C2 C3 C8 C9 3.3(4) . .
C2 N1 C9 N10 174.1(4) . .
Cd N1 C9 N10 -28.4(5) . .
C2 N1 C9 C8 -1.6(4) . .
Cd N1 C9 C8 156.0(2) . .
C7 C8 C9 N10 1.7(7) . .
C3 C8 C9 N10 -177.1(3) . .
C7 C8 C9 N1 177.6(4) . .
C3 C8 C9 N1 -1.2(4) . .
N1 C9 N10 C12 -2.9(6) . .
C8 C9 N10 C12 172.3(3) . .
N1 Cd N11 C19 167.3(3) . .
N31 Cd N11 C19 104.4(3) . .
N21 Cd N11 C19 42.2(3) . .
N61 Cd N11 C19 -16.6(4) . .
N51 Cd N11 C19 -38.4(3) 2 .
N51 Cd N11 C19 -136.4(3) . .
N61 Cd N11 C19 -101.9(3) 2 .
N1 Cd N11 C12 -41.6(3) . .
N31 Cd N11 C12 -104.5(3) . .
N21 Cd N11 C12 -166.8(3) . .
N61 Cd N11 C12 134.5(3) . .
N51 Cd N11 C12 112.6(3) 2 .
N51 Cd N11 C12 14.6(4) . .
N61 Cd N11 C12 49.1(3) 2 .
C9 N10 C12 N11 -0.2(6) . .
C9 N10 C12 C13 -173.9(3) . .
C19 N11 C12 N10 -171.4(4) . .
Cd N11 C12 N10 33.6(5) . .
C19 N11 C12 C13 2.9(4) . .
Cd N11 C12 C13 -152.1(2) . .
N10 C12 C13 C18 173.3(3) . .
N11 C12 C13 C18 -1.4(4) . .
N10 C12 C13 C14 -4.8(6) . .
N11 C12 C13 C14 -179.4(4) . .
C18 C13 C14 C15 2.3(6) . .
C12 C13 C14 C15 -179.9(4) . .
C18 C13 C14 C141 179.4(4) . .
C12 C13 C14 C141 -2.8(7) . .
C13 C14 C15 C16 -2.1(6) . .
C141 C14 C15 C16 -179.3(4) . .
C14 C15 C16 C17 0.3(6) . .
C15 C16 C17 C18 1.2(6) . .
C15 C16 C17 C171 -178.8(4) . .
C14 C13 C18 C17 -0.8(6) . .
C12 C13 C18 C17 -179.1(3) . .
C14 C13 C18 C19 177.6(4) . .
C12 C13 C18 C19 -0.6(4) . .
C16 C17 C18 C13 -1.0(6) . .
C171 C17 C18 C13 179.1(4) . .
C16 C17 C18 C19 -179.0(4) . .
C171 C17 C18 C19 1.0(7) . .
C12 N11 C19 N20 171.2(4) . .
Cd N11 C19 N20 -34.1(5) . .
C12 N11 C19 C18 -3.3(4) . .
Cd N11 C19 C18 151.4(2) . .
C13 C18 C19 N20 -172.4(3) . .
C17 C18 C19 N20 5.9(7) . .
C13 C18 C19 N11 2.5(4) . .
C17 C18 C19 N11 -179.3(4) . .
N11 C19 N20 C22 -1.1(6) . .
C18 C19 N20 C22 172.9(3) . .
N1 Cd N21 C29 103.7(3) . .
N31 Cd N21 C29 41.7(3) . .
N11 Cd N21 C29 166.4(3) . .
N61 Cd N21 C29 -37.6(3) . .
N51 Cd N21 C29 -101.8(3) 2 .
N51 Cd N21 C29 -15.8(4) . .
N61 Cd N21 C29 -137.5(3) 2 .
N1 Cd N21 C22 -101.6(3) . .
N31 Cd N21 C22 -163.5(3) . .
N11 Cd N21 C22 -38.9(3) . .
N61 Cd N21 C22 117.2(3) . .
N51 Cd N21 C22 53.0(3) 2 .
N51 Cd N21 C22 138.9(3) . .
N61 Cd N21 C22 17.3(4) 2 .
C19 N20 C22 N21 5.2(6) . .
C19 N20 C22 C23 -171.7(4) . .
C29 N21 C22 N20 -175.2(4) . .
Cd N21 C22 N20 26.5(5) . .
C29 N21 C22 C23 2.0(4) . .
Cd N21 C22 C23 -156.3(2) . .
N20 C22 C23 C28 178.1(3) . .
N21 C22 C23 C28 0.8(4) . .
N20 C22 C23 C24 0.8(7) . .
N21 C22 C23 C24 -176.6(4) . .
C28 C23 C24 C25 2.7(6) . .
C22 C23 C24 C25 179.7(4) . .
C28 C23 C24 C241 -174.8(4) . .
C22 C23 C24 C241 2.1(7) . .
C23 C24 C25 C26 0.2(6) . .
C241 C24 C25 C26 177.8(4) . .
C24 C25 C26 C27 -2.1(6) . .
C25 C26 C27 C28 0.9(6) . .
C25 C26 C27 C271 -178.8(4) . .
C24 C23 C28 C27 -4.1(6) . .
C22 C23 C28 C27 178.3(4) . .
C24 C23 C28 C29 174.6(4) . .
C22 C23 C28 C29 -3.0(4) . .
C26 C27 C28 C23 2.1(6) . .
C271 C27 C28 C23 -178.3(4) . .
C26 C27 C28 C29 -176.2(4) . .
C271 C27 C28 C29 3.5(7) . .
C22 N21 C29 N30 171.7(4) . .
Cd N21 C29 N30 -29.8(5) . .
C22 N21 C29 C28 -4.0(4) . .
Cd N21 C29 C28 154.5(2) . .
C23 C28 C29 N30 -171.5(3) . .
C27 C28 C29 N30 7.0(7) . .
C23 C28 C29 N21 4.4(4) . .
C27 C28 C29 N21 -177.1(4) . .
N21 C29 N30 C32 -5.2(6) . .
C28 C29 N30 C32 170.0(4) . .
N1 Cd N31 C39 40.7(3) . .
N11 Cd N31 C39 104.0(3) . .
N21 Cd N31 C39 166.1(3) . .
N61 Cd N31 C39 -100.4(3) . .
N51 Cd N31 C39 -136.2(3) 2 .
N51 Cd N31 C39 -36.9(3) . .
N61 Cd N31 C39 -15.0(4) 2 .
N1 Cd N31 C32 -166.8(3) . .
N11 Cd N31 C32 -103.4(3) . .
N21 Cd N31 C32 -41.4(3) . .
N61 Cd N31 C32 52.1(3) . .
N51 Cd N31 C32 16.3(3) 2 .
N51 Cd N31 C32 115.6(3) . .
N61 Cd N31 C32 137.5(3) 2 .
C29 N30 C32 N31 4.7(6) . .
C29 N30 C32 C33 -170.4(3) . .
C39 N31 C32 N30 -173.4(4) . .
Cd N31 C32 N30 30.4(5) . .
C39 N31 C32 C33 2.3(4) . .
Cd N31 C32 C33 -154.0(2) . .
N30 C32 C33 C34 -6.3(6) . .
N31 C32 C33 C34 177.8(4) . .
N30 C32 C33 C38 173.5(3) . .
N31 C32 C33 C38 -2.4(4) . .
C38 C33 C34 C35 1.9(5) . .
C32 C33 C34 C35 -178.4(4) . .
C38 C33 C34 C341 179.9(3) . .
C32 C33 C34 C341 -0.3(6) . .
C33 C34 C35 C36 -1.4(6) . .
C341 C34 C35 C36 -179.5(4) . .
C34 C35 C36 C37 -1.0(6) . .
C35 C36 C37 C38 2.8(6) . .
C35 C36 C37 C371 -175.8(4) . .
C36 C37 C38 C33 -2.3(5) . .
C371 C37 C38 C33 176.2(4) . .
C36 C37 C38 C39 176.0(4) . .
C371 C37 C38 C39 -5.6(7) . .
C34 C33 C38 C37 0.0(6) . .
C32 C33 C38 C37 -179.8(3) . .
C34 C33 C38 C39 -178.7(3) . .
C32 C33 C38 C39 1.5(4) . .
C32 N31 C39 N40 175.2(4) . .
Cd N31 C39 N40 -28.9(5) . .
C32 N31 C39 C38 -1.3(4) . .
Cd N31 C39 C38 154.6(2) . .
C37 C38 C39 N40 4.7(6) . .
C33 C38 C39 N40 -176.9(3) . .
C37 C38 C39 N31 -178.6(4) . .
C33 C38 C39 N31 -0.2(4) . .
N31 C39 N40 C2 -4.6(6) . .
C38 C39 N40 C2 171.5(3) . .
N1 C2 N40 C39 2.7(6) . .
C3 C2 N40 C39 -170.2(3) . .
C5 C4 C41 C42 8.7(5) . .
C3 C4 C41 C42 -170.3(4) . .
C4 C41 C42 C43 174.8(3) . .
C41 C42 C43 C44 -170.7(4) . .
C42 C43 C44 C45 -179.6(4) . .
C43 C44 C45 C46 179.1(4) . .
C6 C7 C71 C72 76.5(4) . .
C8 C7 C71 C72 -99.5(4) . .
C7 C71 C72 C73 60.9(4) . .
C71 C72 C73 C74 -172.8(3) . .
C72 C73 C74 C75 -52.3(5) . .
C73 C74 C75 C76 -62.2(5) . .
C15 C14 C141 C142 5.6(5) . .
C13 C14 C141 C142 -171.4(4) . .
C14 C141 C142 C143 174.7(4) . .
C141 C142 C143 C144 -172.5(4) . .
C142 C143 C144 C145 176.3(4) . .
C143 C144 C145 C146 -177.0(4) . .
C16 C17 C171 C172 -15.2(5) . .
C18 C17 C171 C172 164.7(4) . .
C17 C171 C172 C173 -174.8(4) . .
C171 C172 C173 C174 175.2(4) . .
C172 C173 C174 C175 -175.3(4) . .
C173 C174 C175 C176 67.0(6) . .
C25 C24 C241 C242 -3.1(6) . .
C23 C24 C241 C242 174.3(4) . .
C24 C241 C242 C243 79.7(4) . .
C241 C242 C243 C244 174.9(3) . .
C242 C243 C244 C245 177.4(3) . .
C243 C244 C245 C246 172.7(4) . .
C26 C27 C271 C272 -16.5(5) . .
C28 C27 C271 C272 163.9(4) . .
C27 C271 C272 C273 177.6(3) . .
C271 C272 C273 C274 -176.5(3) . .
C272 C273 C274 C275 -177.7(4) . .
C273 C274 C275 C276 -175.1(4) . .
C35 C34 C341 C342 -3.6(6) . .
C33 C34 C341 C342 178.5(3) . .
C34 C341 C342 C343 -74.2(5) . .
C341 C342 C343 C344 -173.3(3) . .
C342 C343 C344 C345 -166.0(4) . .
C343 C344 C345 C346 -50.4(6) . .
C36 C37 C371 C372 78.8(4) . .
C38 C37 C371 C372 -99.6(4) . .
C37 C371 C372 C373 -72.9(4) . .
C371 C372 C373 C374 -53.9(5) . .
C372 C373 C374 C375 -170.5(4) . .
C373 C374 C375 C376 -160.9(4) . .
N1 Cd N51 C59 -91.7(2) . .
N31 Cd N51 C59 -18.1(2) . .
N11 Cd N51 C59 -146.8(2) . .
N21 Cd N51 C59 36.2(4) . .
N61 Cd N51 C59 60.5(2) . .
N51 Cd N51 C59 118.3(3) 2 .
N61 Cd N51 C59 174.1(3) 2 .
N1 Cd N51 C52 35.7(2) . .
N31 Cd N51 C52 109.3(3) . .
N11 Cd N51 C52 -19.4(3) . .
N21 Cd N51 C52 163.6(2) . .
N61 Cd N51 C52 -172.1(3) . .
N51 Cd N51 C52 -114.3(3) 2 .
N61 Cd N51 C52 -58.5(2) 2 .
N1 Cd N51 Cd 150.03(9) . 2
N31 Cd N51 Cd -136.35(9) . 2
N11 Cd N51 Cd 94.97(14) . 2
N21 Cd N51 Cd -82.1(2) . 2
N61 Cd N51 Cd -57.73(9) . 2
N51 Cd N51 Cd 0.0 2 2
N61 Cd N51 Cd 55.85(9) 2 2
C59 N51 C52 N70 177.5(4) . 2
Cd N51 C52 N70 -50.1(4) 2 2
Cd N51 C52 N70 45.8(5) . 2
C59 N51 C52 C53 -1.9(4) . .
Cd N51 C52 C53 130.5(2) 2 .
Cd N51 C52 C53 -133.5(2) . .
N70 C52 C53 C58 -176.8(3) 2 .
N51 C52 C53 C58 2.6(4) . .
N70 C52 C53 C54 4.7(6) 2 .
N51 C52 C53 C54 -175.9(4) . .
C58 C53 C54 C55 0.8(5) . .
C52 C53 C54 C55 179.1(4) . .
C58 C53 C54 C541 -176.7(4) . .
C52 C53 C54 C541 1.5(6) . .
C53 C54 C55 C56 1.0(6) . .
C541 C54 C55 C56 178.5(4) . .
C54 C55 C56 C57 -0.6(6) . .
C55 C56 C57 C58 -1.5(6) . .
C55 C56 C57 C571 178.4(3) . .
C54 C53 C58 C57 -3.0(6) . .
C52 C53 C58 C57 178.4(3) . .
C54 C53 C58 C59 176.5(3) . .
C52 C53 C58 C59 -2.1(4) . .
C56 C57 C58 C53 3.2(5) . .
C571 C57 C58 C53 -176.7(4) . .
C56 C57 C58 C59 -176.2(4) . .
C571 C57 C58 C59 4.0(6) . .
C52 N51 C59 N60 179.8(4) . .
Cd N51 C59 N60 49.5(4) 2 .
Cd N51 C59 N60 -47.2(4) . .
C52 N51 C59 C58 0.5(4) . .
Cd N51 C59 C58 -129.8(3) 2 .
Cd N51 C59 C58 133.5(3) . .
C53 C58 C59 N60 -178.3(3) . .
C57 C58 C59 N60 1.2(6) . .
C53 C58 C59 N51 1.1(4) . .
C57 C58 C59 N51 -179.5(4) . .
N51 C59 N60 C62 -1.1(6) . .
C58 C59 N60 C62 178.1(3) . .
N1 Cd N61 C69 -149.0(2) . .
N31 Cd N61 C69 -92.7(3) . .
N11 Cd N61 C69 36.2(4) . .
N21 Cd N61 C69 -18.9(3) . .
N51 Cd N61 C69 60.5(2) 2 .
N51 Cd N61 C69 172.1(3) . .
N61 Cd N61 C69 117.4(3) 2 .
N1 Cd N61 C62 -20.8(3) . .
N31 Cd N61 C62 35.5(2) . .
N11 Cd N61 C62 164.4(2) . .
N21 Cd N61 C62 109.2(2) . .
N51 Cd N61 C62 -171.3(3) 2 .
N51 Cd N61 C62 -59.7(2) . .
N61 Cd N61 C62 -114.4(3) 2 .
N1 Cd N61 Cd 93.61(13) . 2
N31 Cd N61 Cd 149.90(10) . 2
N11 Cd N61 Cd -81.2(2) . 2
N21 Cd N61 Cd -136.36(9) . 2
N51 Cd N61 Cd -56.89(9) 2 2
N51 Cd N61 Cd 54.68(8) . 2
N61 Cd N61 Cd 0.0 2 2
C59 N60 C62 N61 2.7(6) . .
C59 N60 C62 C63 -178.2(3) . .
C69 N61 C62 N60 -179.9(4) . .
Cd N61 C62 N60 47.1(5) . .
Cd N61 C62 N60 -48.3(5) 2 .
C69 N61 C62 C63 0.9(4) . .
Cd N61 C62 C63 -132.1(3) . .
Cd N61 C62 C63 132.6(3) 2 .
N60 C62 C63 C64 1.5(7) . .
N61 C62 C63 C64 -179.3(4) . .
N60 C62 C63 C68 178.9(3) . .
N61 C62 C63 C68 -1.9(4) . .
C68 C63 C64 C65 3.4(5) . .
C62 C63 C64 C65 -179.6(4) . .
C68 C63 C64 C641 -175.4(4) . .
C62 C63 C64 C641 1.6(6) . .
C63 C64 C65 C66 -2.3(6) . .
C641 C64 C65 C66 176.5(4) . .
C64 C65 C66 C67 -1.0(6) . .
C65 C66 C67 C68 3.2(6) . .
C65 C66 C67 C671 -174.0(4) . .
C66 C67 C68 C63 -2.1(6) . .
C671 C67 C68 C63 175.1(4) . .
C66 C67 C68 C69 176.7(4) . .
C671 C67 C68 C69 -6.1(7) . .
C64 C63 C68 C67 -1.2(6) . .
C62 C63 C68 C67 -178.9(4) . .
C64 C63 C68 C69 179.7(3) . .
C62 C63 C68 C69 2.0(4) . .
C62 N61 C69 N70 -178.9(4) . .
Cd N61 C69 N70 -46.0(4) . .
Cd N61 C69 N70 51.0(4) 2 .
C62 N61 C69 C68 0.4(4) . .
Cd N61 C69 C68 133.3(3) . .
Cd N61 C69 C68 -129.8(3) 2 .
C67 C68 C69 N61 179.5(4) . .
C63 C68 C69 N61 -1.5(4) . .
C67 C68 C69 N70 -1.2(7) . .
C63 C68 C69 N70 177.7(3) . .
N61 C69 N70 C52 -1.5(6) . 2
C68 C69 N70 C52 179.3(3) . 2
C55 C54 C541 C542 -0.5(6) . .
C53 C54 C541 C542 176.8(4) . .
C54 C541 C542 C543 81.7(4) . .
C541 C542 C543 C544 -168.0(3) . .
C542 C543 C544 C545 75.6(4) . .
C543 C544 C545 C546 -179.9(4) . .
C56 C57 C571 C572 -10.6(5) . .
C58 C57 C571 C572 169.3(4) . .
C57 C571 C572 C573 -174.8(3) . .
C571 C572 C573 C574 178.2(4) . .
C572 C573 C574 C575 179.7(4) . .
C573 C574 C575 C576 -176.0(4) . .
C65 C64 C641 C642 -10.3(5) . .
C63 C64 C641 C642 168.4(3) . .
C64 C641 C642 C643 86.2(4) . .
C641 C642 C643 C644 -178.5(3) . .
C642 C643 C644 C645 -174.2(4) . .
C643 C644 C645 C646 176.2(4) . .
C66 C67 C671 C672 5.1(5) . .
C68 C67 C671 C672 -171.8(4) . .
C67 C671 C672 C673 176.9(3) . .
C671 C672 C673 C674 174.5(3) . .
C672 C673 C674 C675 -174.1(4) . .
C673 C674 C675 C676 171.8(4) . .
